data_7241304
loop_
_publ_author_name
'Gao, Lingling'
'Bian, Yongjun'
'Tian, Yuan'
'chen, yongqiang'
'Hu, Tuoping'

_publ_section_title
;
 Structural Diversity, Gas Adsorption and Magnetic Property of Three
 Coordination Polymers based on Rigid Multicarboxylate Ligand
;
_journal_name_full CrystEngComm
_journal_paper_doi 10.1039/D0CE01201G
_journal_year 2020
_chemical_formula_moiety 'C106 H73 Co6 N12 O22'
_chemical_formula_sum 'C106 H73 Co6 N12 O22'
_chemical_formula_weight 2220.34
_space_group_crystal_system orthorhombic
_space_group_IT_number 29
_space_group_name_Hall 'P 2c -2ac'
_space_group_name_H-M_alt 'P c a 21'
_atom_sites_solution_hydrogens geom
_audit_creation_date 2017-11-12
_audit_creation_method
;
Olex2 1.2-beta
(compiled 2017.08.10 svn.r3458 for OlexSys, GUI svn.r5381)
;
_audit_update_record
;
2019-02-24 deposited with the CCDC.	2020-09-24 downloaded from the CCDC.
;
_cell_angle_alpha 90
_cell_angle_beta 90
_cell_angle_gamma 90
_cell_formula_units_Z 4
_cell_length_a 33.5570(11)
_cell_length_b 15.8380(5)
_cell_length_c 20.0331(6)
_cell_measurement_reflns_used 9858
_cell_measurement_temperature 298.15
_cell_measurement_theta_max 25.17
_cell_measurement_theta_min 2.572
_cell_volume 10647.1(6)
_computing_cell_refinement 'SAINT v8.37A (Bruker, 2015)'
_computing_data_reduction 'SAINT v8.37A (Bruker, 2015)'
_computing_molecular_graphics 'Olex2 (Dolomanov et al., 2009)'
_computing_publication_material 'Olex2 (Dolomanov et al., 2009)'
_computing_structure_refinement 'ShelXL (Sheldrick, 2015)'
_computing_structure_solution 'SHELXT 2014/5 (Sheldrick, 2014)'
_diffrn_ambient_temperature 298.15
_diffrn_measured_fraction_theta_full 0.999
_diffrn_measured_fraction_theta_max 0.992
_diffrn_measurement_device_type 'Bruker APEX-II CCD'
_diffrn_measurement_method '\f and \w scans'
_diffrn_radiation_type MoK\a
_diffrn_radiation_wavelength 0.71073
_diffrn_reflns_av_R_equivalents 0.1035
_diffrn_reflns_av_unetI/netI 0.0892
_diffrn_reflns_Laue_measured_fraction_full 0.999
_diffrn_reflns_Laue_measured_fraction_max 0.992
_diffrn_reflns_limit_h_max 41
_diffrn_reflns_limit_h_min -41
_diffrn_reflns_limit_k_max 19
_diffrn_reflns_limit_k_min -19
_diffrn_reflns_limit_l_max 22
_diffrn_reflns_limit_l_min -25
_diffrn_reflns_number 114929
_diffrn_reflns_point_group_measured_fraction_full 0.999
_diffrn_reflns_point_group_measured_fraction_max 0.993
_diffrn_reflns_theta_full 26.000
_diffrn_reflns_theta_max 26.462
_diffrn_reflns_theta_min 2.229
_diffrn_standards_number 0
_exptl_absorpt_coefficient_mu 0.987
_exptl_absorpt_correction_T_max 0.7454
_exptl_absorpt_correction_T_min 0.6962
_exptl_absorpt_correction_type multi-scan
_exptl_absorpt_process_details
'SADABS-2016/2 (Bruker,2016/2) was used for absorption correction. wR2(int) was 0.0763 before and 0.0701 after correction. The Ratio of minimum to maximum transmission is 0.9340. The \l/2 correction factor is Not present.'
_exptl_crystal_colour colourless
_exptl_crystal_colour_primary colourless
_exptl_crystal_density_diffrn 1.385
_exptl_crystal_description block
_exptl_crystal_F_000 4523
_exptl_crystal_size_max 0.3
_exptl_crystal_size_mid 0.25
_exptl_crystal_size_min 0.2
_refine_diff_density_max 0.614
_refine_diff_density_min -0.629
_refine_diff_density_rms 0.080
_refine_ls_abs_structure_details
;
 Refined as an inversion twin.
;
_refine_ls_abs_structure_Flack 0.27(2)
_refine_ls_extinction_method none
_refine_ls_goodness_of_fit_ref 1.005
_refine_ls_hydrogen_treatment constr
_refine_ls_matrix_type full
_refine_ls_number_parameters 1479
_refine_ls_number_reflns 21258
_refine_ls_number_restraints 557
_refine_ls_restrained_S_all 1.005
_refine_ls_R_factor_all 0.1131
_refine_ls_R_factor_gt 0.0544
_refine_ls_shift/su_max 0.014
_refine_ls_shift/su_mean 0.000
_refine_ls_structure_factor_coef Fsqd
_refine_ls_weighting_details 'w=1/[\s^2^(Fo^2^)+(0.0729P)^2^] where P=(Fo^2^+2Fc^2^)/3'
_refine_ls_weighting_scheme calc
_refine_ls_wR_factor_gt 0.1178
_refine_ls_wR_factor_ref 0.1400
_reflns_Friedel_coverage 0.942
_reflns_Friedel_fraction_full 0.999
_reflns_Friedel_fraction_max 0.994
_reflns_number_gt 13523
_reflns_number_total 21258
_reflns_threshold_expression 'I > 2\s(I)'
_cod_data_source_file d0ce01201g2.cif
_cod_data_source_block mo_1031_4_0ma_sq
_cod_database_code 7241304
_shelx_shelxl_version_number 2016/6
_shelx_space_group_comment
;
The symmetry employed for this shelxl refinement is uniquely defined
by the following loop, which should always be used as a source of
symmetry information in preference to the above space-group names.
They are only intended as comments.
;
_shelx_estimated_absorpt_t_max 0.827
_shelx_estimated_absorpt_t_min 0.756
_olex2_refinement_description
;
1. Twinned data refinement
 Scales: 0.73(2)
 0.27(2)
2. Fixed Uiso
 At 1.2 times of:
  All C(H) groups, All C(H,H) groups
 At 1.5 times of:
  All O(H) groups
3. Restrained distances
 C54A-C55A
 2.4 with sigma of 0.02
4. Uiso/Uaniso restraints and constraints
Uanis(C40) \\sim Ueq, Uanis(C41) \\sim Ueq, Uanis(C42) \\sim Ueq, Uanis(C40A)
\\sim Ueq, Uanis(C41A) \\sim Ueq, Uanis(C42A) \\sim Ueq, Uanis(C43) \\sim Ueq,
Uanis(C44) \\sim Ueq, Uanis(C45) \\sim Ueq, Uanis(C46) \\sim Ueq, Uanis(C47)
\\sim Ueq, Uanis(C46A) \\sim Ueq, Uanis(C45A) \\sim Ueq, Uanis(C44A) \\sim Ueq,
Uanis(C43A) \\sim Ueq, Uanis(C47A) \\sim Ueq, Uanis(C48) \\sim Ueq, Uanis(C49)
\\sim Ueq, Uanis(C50) \\sim Ueq, Uanis(C51) \\sim Ueq, Uanis(C52) \\sim Ueq,
Uanis(C52A) \\sim Ueq, Uanis(C51A) \\sim Ueq, Uanis(C49A) \\sim Ueq,
Uanis(C48A) \\sim Ueq, Uanis(C53) \\sim Ueq, Uanis(C50A) \\sim Ueq, Uanis(C53A)
\\sim Ueq: with sigma of 0.01 and sigma for terminal atoms of 0.02
Uanis(N7) \\sim Ueq, Uanis(N8) \\sim Ueq, Uanis(C54) \\sim Ueq, Uanis(C55)
\\sim Ueq, Uanis(C56) \\sim Ueq, Uanis(N7A) \\sim Ueq, Uanis(C54A) \\sim Ueq,
Uanis(C56A) \\sim Ueq, Uanis(C55A) \\sim Ueq: with sigma of 0.01 and sigma for
terminal atoms of 0.02
Uanis(C13) \\sim Ueq, Uanis(C9) \\sim Ueq, Uanis(C8) \\sim Ueq, Uanis(C20)
\\sim Ueq, Uanis(C19) \\sim Ueq: with sigma of 0.01 and sigma for terminal
atoms of 0.02
5. Rigid body (RIGU) restrains
 N6, N7, C40, C40A, C41, C41A, C42, C42A, C43, C43A, C44, C44A, C45, C45A, C46,
  C46A, C47, C47A, C48, C48A, C49, C49A, C50, C50A, C51, C51A, C52, C52A, C53,
 C53A
 with sigma for 1-2 distances of 0.004 and sigma for 1-3 distances of 0.004
 N7, N7A, N8, C53, C53A, C54, C54A, C55, C55A, C56, C56A
 with sigma for 1-2 distances of 0.004 and sigma for 1-3 distances of 0.004
6. Others
 Sof(N7A)=Sof(C40A)=Sof(H40C)=Sof(H40D)=Sof(C41A)=Sof(C42A)=Sof(H42A)=
 Sof(C43A)=Sof(H43A)=Sof(C44A)=Sof(C45A)=Sof(H45A)=Sof(C46A)=Sof(H46A)=
 Sof(C47A)=Sof(C48A)=Sof(H48A)=Sof(C49A)=Sof(H49A)=Sof(C50A)=Sof(C51A)=
 Sof(H51A)=Sof(C52A)=Sof(H52A)=Sof(C53A)=Sof(H53C)=Sof(H53D)=Sof(C54A)=
 Sof(H54A)=Sof(C55A)=Sof(H55A)=Sof(C56A)=Sof(H56A)=1-FVAR(1)
 Sof(N7)=Sof(C40)=Sof(H40A)=Sof(H40B)=Sof(C41)=Sof(C42)=Sof(H42)=Sof(C43)=
 Sof(H43)=Sof(C44)=Sof(C45)=Sof(H45)=Sof(C46)=Sof(H46)=Sof(C47)=Sof(C48)=
 Sof(H48)=Sof(C49)=Sof(H49)=Sof(C50)=Sof(C51)=Sof(H51)=Sof(C52)=Sof(H52)=
 Sof(C53)=Sof(H53A)=Sof(H53B)=Sof(C54)=Sof(H54)=Sof(C55)=Sof(H55)=Sof(C56)=
 Sof(H56)=FVAR(1)
7.a Ternary CH refined with riding coordinates:
 O4(H4)
7.b Secondary CH2 refined with riding coordinates:
 C13(H13A,H13B), C17(H17A,H17B), C40(H40A,H40B), C40A(H40C,H40D), C53(H53A,
 H53B), C53A(H53C,H53D), C80(H80A,H80B), C93(H93A,H93B)
7.c Aromatic/amide H refined with riding coordinates:
 C2(H2), C3(H3), C5(H5), C6(H6), C8(H8), C9(H9), C11(H11), C12(H12), C14(H14),
 C15(H15), C16(H16), C18(H18), C19(H19), C20(H20), C23(H23), C26(H26), C28(H28),
  C31(H31), C33(H33), C34(H34), C37(H37), C38(H38), C39(H39), C42(H42),
 C42A(H42A), C43(H43), C43A(H43A), C45(H45), C45A(H45A), C46(H46), C46A(H46A),
 C48(H48), C48A(H48A), C49(H49), C49A(H49A), C51(H51), C51A(H51A), C52(H52),
 C52A(H52A), C54(H54), C54A(H54A), C55(H55), C55A(H55A), C56(H56), C56A(H56A),
 C59(H59), C60(H60), C63(H63), C66(H66), C68(H68), C71(H71), C73(H73), C74(H74),
  C77(H77), C78(H78), C79(H79), C82(H82), C83(H83), C85(H85), C86(H86),
 C88(H88), C89(H89), C91(H91), C92(H92), C94(H94), C95(H95), C96(H96), C99(H99),
  C100(H100), C102(H102), C105(H105)
;
_olex2_submission_special_instructions 'No special instructions were received'

loop_
_space_group_symop_operation_xyz
'x, y, z'
'-x, -y, z+1/2'
'x+1/2, -y, z'
'-x+1/2, y, z+1/2'

loop_
_atom_site_label
_atom_site_type_symbol
_atom_site_fract_x
_atom_site_fract_y
_atom_site_fract_z
_atom_site_U_iso_or_equiv
_atom_site_adp_type
_atom_site_occupancy
_atom_site_site_symmetry_order
_atom_site_calc_flag
_atom_site_refinement_flags_posn
_atom_site_refinement_flags_adp
_atom_site_refinement_flags_occupancy
_atom_site_disorder_assembly
_atom_site_disorder_group
Co1 Co 0.66915(5) 0.00300(6) 0.49275(7) 0.0208(4) Uani 1 1 d . . . . .
Co2 Co 0.41924(5) 0.49440(6) 0.50328(7) 0.0207(4) Uani 1 1 d . . . . .
Co3 Co 0.41634(4) 0.38077(8) 0.35283(6) 0.0253(3) Uani 1 1 d . . . . .
Co4 Co 0.42486(4) 0.59599(8) 0.36553(6) 0.0301(3) Uani 1 1 d . . . . .
Co5 Co 0.17284(4) 1.09398(7) 0.63557(6) 0.0252(3) Uani 1 1 d . . . . .
Co6 Co 0.16731(4) 0.87701(7) 0.63852(6) 0.0242(3) Uani 1 1 d . . . . .
O1 O 0.6225(2) 0.0895(4) 0.4808(3) 0.0305(17) Uani 1 1 d . . . . .
O2 O 0.64006(19) 0.1821(4) 0.5595(3) 0.0322(15) Uani 1 1 d . . . . .
O3 O 0.4655(2) 0.5901(4) 0.5026(4) 0.0291(17) Uani 1 1 d . . . . .
O4 O 0.4055(3) 0.4913(3) 0.4007(4) 0.0253(18) Uani 1 1 d . . . . .
H4 H 0.376478 0.497080 0.399200 0.038 Uiso 1 1 calc R . . . .
O5 O 0.4729(2) 0.3719(5) 0.3906(3) 0.0320(17) Uani 1 1 d . . . . .
O6 O 0.4646(2) 0.4063(4) 0.4994(4) 0.0299(17) Uani 1 1 d . . . . .
O7 O 0.4774(2) 0.6300(5) 0.3971(3) 0.0388(19) Uani 1 1 d . . . . .
O8 O 0.3824(2) 0.6665(4) 0.4033(3) 0.048(2) Uani 1 1 d . . . . .
O9 O 0.3732(2) 0.5935(4) 0.4992(4) 0.0377(18) Uani 1 1 d . . . . .
O10 O 0.2158(2) 1.0884(4) 0.5041(4) 0.0307(17) Uani 1 1 d . . . . .
O11 O 0.2259(2) 1.1268(5) 0.6095(4) 0.0409(19) Uani 1 1 d . . . . .
O12 O 0.1549(3) 0.9895(3) 0.5936(4) 0.0271(19) Uani 1 1 d . . . . .
O13 O 0.22296(19) 0.8685(4) 0.5933(3) 0.0266(16) Uani 1 1 d . . . . .
O14 O 0.21270(19) 0.9053(4) 0.4873(3) 0.0246(16) Uani 1 1 d . . . . .
O15 O 0.3738(2) 1.4035(4) 0.5113(4) 0.0388(19) Uani 1 1 d . . . . .
O16 O 0.3902(2) 1.3121(4) 0.4294(3) 0.0369(17) Uani 1 1 d . . . . .
O17 O 0.30621(19) 0.9475(4) 0.2210(3) 0.0361(16) Uani 1 1 d . . . . .
O18 O 0.32399(18) 1.0824(4) 0.2323(3) 0.0330(16) Uani 1 1 d . . . . .
O19 O 0.6262(2) 0.8989(4) 0.5005(4) 0.0371(18) Uani 1 1 d . . . . .
O20 O 0.6331(2) 0.8283(4) 0.5966(3) 0.0396(17) Uani 1 1 d . . . . .
O21 O 0.5697(2) 0.4101(4) 0.7677(3) 0.0433(19) Uani 1 1 d . . . . .
O22 O 0.5586(2) 0.5488(4) 0.7743(3) 0.0394(18) Uani 1 1 d . . . . .
N1 N 0.5607(3) 0.1184(7) -0.2383(4) 0.072(3) Uani 1 1 d . . . . .
N2 N 0.6082(2) 0.1139(5) -0.3144(4) 0.044(2) Uani 1 1 d . . . . .
N3 N 0.6825(3) -0.0326(7) 0.2849(5) 0.053(2) Uani 1 1 d . . . . .
N4 N 0.6678(3) -0.0180(6) 0.3907(5) 0.031(2) Uani 1 1 d . . . . .
N5 N 0.4174(3) 0.5038(4) 0.6062(6) 0.034(3) Uani 1 1 d . . . . .
N6 N 0.4305(3) 0.5196(7) 0.7136(5) 0.059(3) Uani 1 1 d . U . . .
N7 N 0.3081(9) 0.3864(17) 1.2378(15) 0.058(6) Uani 0.499(18) 1 d . U P A 1
N7A N 0.3055(7) 0.4236(15) 1.2400(12) 0.047(5) Uani 0.501(18) 1 d . U P A 2
N8 N 0.3559(2) 0.3926(6) 1.3079(4) 0.052(2) Uani 1 1 d . U . . .
N9 N 0.1786(2) 0.7678(5) 0.6955(4) 0.0372(19) Uani 1 1 d . . . . .
N10 N 0.2116(3) 0.6954(5) 0.7702(4) 0.051(2) Uani 1 1 d . . . . .
N11 N 0.5465(2) 0.8175(5) 0.7249(4) 0.043(2) Uani 1 1 d . . . . .
N12 N 0.5739(2) 0.7296(4) 0.7959(4) 0.0359(18) Uani 1 1 d . . . . .
C1 C 0.6789(5) -0.0114(9) 0.1646(8) 0.056(4) Uani 1 1 d . . . . .
C2 C 0.6757(3) 0.0720(9) 0.1447(6) 0.056(3) Uani 1 1 d . . . . .
H2 H 0.690528 0.113691 0.165997 0.067 Uiso 1 1 calc R . . . .
C3 C 0.6507(4) 0.0928(9) 0.0933(6) 0.063(3) Uani 1 1 d . . . . .
H3 H 0.648517 0.148960 0.080228 0.076 Uiso 1 1 calc R . . . .
C4 C 0.6278(4) 0.0300(9) 0.0595(6) 0.054(3) Uani 1 1 d . . . . .
C5 C 0.6318(4) -0.0518(9) 0.0810(6) 0.065(4) Uani 1 1 d . . . . .
H5 H 0.616619 -0.094029 0.061134 0.078 Uiso 1 1 calc R . . . .
C6 C 0.6583(4) -0.0726(9) 0.1324(7) 0.064(4) Uani 1 1 d . . . . .
H6 H 0.661772 -0.128792 0.144467 0.076 Uiso 1 1 calc R . . . .
C7 C 0.6041(3) 0.0547(8) 0.0001(5) 0.052(3) Uani 1 1 d . . . . .
C8 C 0.5986(6) 0.0006(8) -0.0517(9) 0.078(5) Uani 1 1 d . U . . .
H8 H 0.608898 -0.053805 -0.049009 0.093 Uiso 1 1 calc R . . . .
C9 C 0.5776(5) 0.0255(11) -0.1094(8) 0.093(5) Uani 1 1 d . U . . .
H9 H 0.574363 -0.012515 -0.144383 0.112 Uiso 1 1 calc R . . . .
C10 C 0.5623(3) 0.1033(10) -0.1144(5) 0.075(4) Uani 1 1 d . . . . .
C11 C 0.5669(3) 0.1588(10) -0.0630(6) 0.079(4) Uani 1 1 d . . . . .
H11 H 0.557025 0.213472 -0.066218 0.094 Uiso 1 1 calc R . . . .
C12 C 0.5868(3) 0.1323(9) -0.0055(6) 0.066(3) Uani 1 1 d . . . . .
H12 H 0.588318 0.169104 0.030595 0.080 Uiso 1 1 calc R . . . .
C13 C 0.5397(4) 0.1348(10) -0.1758(5) 0.094(4) Uani 1 1 d . U . . .
H13A H 0.513845 0.107680 -0.177344 0.113 Uiso 1 1 calc R . . . .
H13B H 0.535400 0.195135 -0.171480 0.113 Uiso 1 1 calc R . . . .
C14 C 0.6002(3) 0.1219(8) -0.2509(5) 0.067(4) Uani 1 1 d . . . . .
H14 H 0.619529 0.129168 -0.218051 0.080 Uiso 1 1 calc R . . . .
C15 C 0.5726(3) 0.1041(8) -0.3444(5) 0.063(3) Uani 1 1 d . . . . .
H15 H 0.568856 0.097333 -0.390042 0.075 Uiso 1 1 calc R . . . .
C16 C 0.5423(3) 0.1057(8) -0.2973(6) 0.068(4) Uani 1 1 d . . . . .
H16 H 0.515089 0.099329 -0.304828 0.082 Uiso 1 1 calc R . . . .
C17 C 0.7050(4) -0.0356(9) 0.2211(5) 0.065(3) Uani 1 1 d . . . . .
H17A H 0.727492 0.002594 0.223391 0.078 Uiso 1 1 calc R . . . .
H17B H 0.715088 -0.092284 0.213981 0.078 Uiso 1 1 calc R . . . .
C18 C 0.6939(4) -0.0127(6) 0.3456(7) 0.047(3) Uani 1 1 d . . . . .
H18 H 0.719887 0.004402 0.354868 0.056 Uiso 1 1 calc R . . . .
C19 C 0.6351(4) -0.0427(10) 0.3593(6) 0.077(4) Uani 1 1 d . U . . .
H19 H 0.610534 -0.051963 0.379409 0.092 Uiso 1 1 calc R . . . .
C20 C 0.6430(4) -0.0526(10) 0.2921(6) 0.085(4) Uani 1 1 d . U . . .
H20 H 0.625381 -0.069314 0.258824 0.102 Uiso 1 1 calc R . . . .
C21 C 0.6185(3) 0.1576(6) 0.5122(5) 0.029(2) Uani 1 1 d . . . . .
C22 C 0.5840(3) 0.2135(6) 0.4946(5) 0.028(2) Uani 1 1 d . . . . .
C23 C 0.5768(3) 0.2854(6) 0.5327(5) 0.026(2) Uani 1 1 d . . . . .
H23 H 0.594383 0.298771 0.566978 0.032 Uiso 1 1 calc R . . . .
C24 C 0.5446(3) 0.3375(5) 0.5215(4) 0.019(2) Uani 1 1 d . . . . .
C25 C 0.5429(3) 0.4162(6) 0.5623(5) 0.021(2) Uani 1 1 d . . . . .
C26 C 0.5496(3) 0.4115(5) 0.6303(5) 0.024(2) Uani 1 1 d . . . . .
H26 H 0.551584 0.358748 0.650440 0.029 Uiso 1 1 calc R . . . .
C27 C 0.5537(4) 0.4846(6) 0.6698(5) 0.023(2) Uani 1 1 d . . . . .
C28 C 0.5500(3) 0.5636(6) 0.6379(5) 0.027(2) Uani 1 1 d . . . . .
H28 H 0.551461 0.612717 0.663197 0.033 Uiso 1 1 calc R . . . .
C29 C 0.5443(3) 0.5694(6) 0.5692(5) 0.019(2) Uani 1 1 d . . . . .
C30 C 0.5459(3) 0.6534(6) 0.5355(4) 0.022(2) Uani 1 1 d . . . . .
C31 C 0.5763(3) 0.7084(6) 0.5544(5) 0.024(2) Uani 1 1 d . . . . .
H31 H 0.592420 0.694074 0.590459 0.029 Uiso 1 1 calc R . . . .
C32 C 0.5834(3) 0.7835(6) 0.5213(5) 0.028(2) Uani 1 1 d . . . . .
C33 C 0.5607(3) 0.8016(7) 0.4649(5) 0.047(3) Uani 1 1 d . . . . .
H33 H 0.566022 0.849742 0.439838 0.056 Uiso 1 1 calc R . . . .
C34 C 0.5304(3) 0.7486(6) 0.4463(5) 0.037(3) Uani 1 1 d . . . . .
H34 H 0.515433 0.762261 0.408799 0.044 Uiso 1 1 calc R . . . .
C35 C 0.5212(3) 0.6756(6) 0.4808(5) 0.029(2) Uani 1 1 d . . . . .
C36 C 0.4854(3) 0.6270(6) 0.4606(5) 0.023(2) Uani 1 1 d . . . . .
C37 C 0.4453(4) 0.5168(7) 0.6514(6) 0.042(3) Uani 1 1 d . . . . .
H37 H 0.472222 0.523241 0.641286 0.051 Uiso 1 1 calc R . . . .
C38 C 0.3897(4) 0.5053(8) 0.7076(6) 0.072(4) Uani 1 1 d . . . . .
H38 H 0.371217 0.503252 0.742221 0.087 Uiso 1 1 calc R . . . .
C39 C 0.3821(3) 0.4949(6) 0.6422(6) 0.053(3) Uani 1 1 d . . . . .
H39 H 0.357206 0.483638 0.623893 0.063 Uiso 1 1 calc R . . . .
C40 C 0.4553(9) 0.5110(18) 0.7722(15) 0.054(6) Uani 0.499(18) 1 d . U P A 1
H40A H 0.472586 0.559836 0.775973 0.065 Uiso 0.499(18) 1 calc R . P A 1
H40B H 0.471922 0.461265 0.767776 0.065 Uiso 0.499(18) 1 calc R . P A 1
C40A C 0.4491(7) 0.5591(18) 0.7739(10) 0.049(5) Uani 0.501(18) 1 d . U P A 2
H40C H 0.449891 0.619991 0.769041 0.058 Uiso 0.501(18) 1 calc R . P A 2
H40D H 0.476186 0.538717 0.779561 0.058 Uiso 0.501(18) 1 calc R . P A 2
C41 C 0.4300(12) 0.503(2) 0.835(2) 0.043(7) Uani 0.499(18) 1 d . U P A 1
C41A C 0.4231(10) 0.5340(18) 0.8354(15) 0.039(6) Uani 0.501(18) 1 d . U P A 2
C42 C 0.4206(11) 0.426(2) 0.8620(18) 0.054(7) Uani 0.499(18) 1 d . U P A 1
H42 H 0.433559 0.379991 0.842801 0.065 Uiso 0.499(18) 1 calc R . P A 1
C42A C 0.4226(11) 0.455(2) 0.8536(18) 0.051(7) Uani 0.501(18) 1 d . U P A 2
H42A H 0.437838 0.413969 0.832523 0.061 Uiso 0.501(18) 1 calc R . P A 2
C43 C 0.3979(12) 0.4084(19) 0.9072(19) 0.050(7) Uani 0.499(18) 1 d . U P A 1
H43 H 0.394565 0.352574 0.920564 0.060 Uiso 0.499(18) 1 calc R . P A 1
C43A C 0.3950(11) 0.4354(19) 0.9125(17) 0.043(6) Uani 0.501(18) 1 d . U P A 2
H43A H 0.392713 0.379921 0.927158 0.051 Uiso 0.501(18) 1 calc R . P A 2
C44 C 0.3773(16) 0.472(2) 0.938(2) 0.052(8) Uani 0.499(18) 1 d . U P A 1
C44A C 0.3746(13) 0.494(2) 0.9426(19) 0.035(6) Uani 0.501(18) 1 d . U P A 2
C45 C 0.3774(13) 0.552(2) 0.919(2) 0.057(8) Uani 0.499(18) 1 d . U P A 1
H45 H 0.360821 0.593406 0.936864 0.069 Uiso 0.499(18) 1 calc R . P A 1
C45A C 0.3818(10) 0.5784(17) 0.9168(16) 0.038(5) Uani 0.501(18) 1 d . U P A 2
H45A H 0.370536 0.623176 0.940132 0.046 Uiso 0.501(18) 1 calc R . P A 2
C46 C 0.4094(10) 0.571(2) 0.861(2) 0.056(7) Uani 0.499(18) 1 d . U P A 1
H46 H 0.413711 0.625560 0.845248 0.067 Uiso 0.499(18) 1 calc R . P A 1
C46A C 0.4006(9) 0.5955(17) 0.8692(16) 0.046(6) Uani 0.501(18) 1 d . U P A 2
H46A H 0.400612 0.650786 0.853523 0.056 Uiso 0.501(18) 1 calc R . P A 2
C47 C 0.3499(12) 0.450(2) 1.001(2) 0.059(7) Uani 0.499(18) 1 d . U P A 1
C47A C 0.3490(9) 0.4813(16) 1.0001(14) 0.039(5) Uani 0.501(18) 1 d . U P A 2
C48 C 0.3333(12) 0.371(2) 1.006(2) 0.075(8) Uani 0.499(18) 1 d . U P A 1
H48 H 0.335846 0.333712 0.970993 0.090 Uiso 0.499(18) 1 calc R . P A 1
C48A C 0.3350(11) 0.402(2) 1.0198(17) 0.065(7) Uani 0.501(18) 1 d . U P A 2
H48A H 0.339803 0.356633 0.991679 0.078 Uiso 0.501(18) 1 calc R . P A 2
C49 C 0.3142(10) 0.348(2) 1.0594(16) 0.081(8) Uani 0.499(18) 1 d . U P A 1
H49 H 0.304313 0.292932 1.063126 0.097 Uiso 0.499(18) 1 calc R . P A 1
C49A C 0.3139(9) 0.387(2) 1.0795(15) 0.065(7) Uani 0.501(18) 1 d . U P A 2
H49A H 0.306879 0.332313 1.092611 0.078 Uiso 0.501(18) 1 calc R . P A 2
C50 C 0.3084(10) 0.409(2) 1.1135(16) 0.070(7) Uani 0.499(18) 1 d . U P A 1
C50A C 0.3036(9) 0.461(2) 1.1199(15) 0.075(7) Uani 0.501(18) 1 d . U P A 2
C51 C 0.3242(11) 0.486(2) 1.1103(18) 0.077(8) Uani 0.499(18) 1 d . U P A 1
H51 H 0.320491 0.522931 1.145720 0.093 Uiso 0.499(18) 1 calc R . P A 1
C51A C 0.3166(8) 0.537(2) 1.0991(13) 0.074(7) Uani 0.501(18) 1 d . U P A 2
H51A H 0.310619 0.581699 1.127586 0.088 Uiso 0.501(18) 1 calc R . P A 2
C52 C 0.3469(10) 0.5131(19) 1.0529(17) 0.058(7) Uani 0.499(18) 1 d . U P A 1
H52 H 0.358456 0.566268 1.049558 0.070 Uiso 0.499(18) 1 calc R . P A 1
C52A C 0.3375(8) 0.560(2) 1.0422(13) 0.073(7) Uani 0.501(18) 1 d . U P A 2
H52A H 0.343884 0.615082 1.030675 0.088 Uiso 0.501(18) 1 calc R . P A 2
C53 C 0.2844(7) 0.382(2) 1.1742(12) 0.074(7) Uani 0.499(18) 1 d . U P A 1
H53A H 0.261165 0.418258 1.178300 0.089 Uiso 0.499(18) 1 calc R . P A 1
H53B H 0.275026 0.324666 1.167746 0.089 Uiso 0.499(18) 1 calc R . P A 1
C53A C 0.2808(7) 0.453(2) 1.1833(11) 0.074(6) Uani 0.501(18) 1 d . U P A 2
H53C H 0.269152 0.506919 1.194484 0.089 Uiso 0.501(18) 1 calc R . P A 2
H53D H 0.259197 0.412949 1.176566 0.089 Uiso 0.501(18) 1 calc R . P A 2
C54 C 0.3449(8) 0.3759(18) 1.2501(13) 0.052(6) Uani 0.499(18) 1 d . U P A 1
H54 H 0.362609 0.356880 1.217768 0.063 Uiso 0.499(18) 1 calc R . P A 1
C54A C 0.3455(7) 0.4194(15) 1.2455(10) 0.043(5) Uani 0.501(18) 1 d D U P A 2
H54A H 0.363374 0.432843 1.211750 0.052 Uiso 0.501(18) 1 calc R . P A 2
C55 C 0.3206(10) 0.386(2) 1.3355(15) 0.064(7) Uani 0.499(18) 1 d . U P A 1
H55 H 0.317336 0.383491 1.381594 0.077 Uiso 0.499(18) 1 calc R . P A 1
C55A C 0.3200(9) 0.4162(17) 1.3491(11) 0.049(6) Uani 0.501(18) 1 d D U P A 2
H55A H 0.318319 0.424163 1.395037 0.059 Uiso 0.501(18) 1 calc R . P A 2
C56 C 0.2897(11) 0.382(2) 1.2942(17) 0.075(7) Uani 0.499(18) 1 d . U P A 1
H56 H 0.262595 0.377979 1.303286 0.091 Uiso 0.499(18) 1 calc R . P A 1
C56A C 0.2901(8) 0.4231(15) 1.3015(12) 0.044(5) Uani 0.501(18) 1 d . U P A 2
H56A H 0.263039 0.426788 1.311060 0.053 Uiso 0.501(18) 1 calc R . P A 2
C57 C 0.4823(3) 0.3710(6) 0.4530(5) 0.024(2) Uani 1 1 d . . . . .
C58 C 0.5184(3) 0.3184(6) 0.4680(5) 0.025(2) Uani 1 1 d . . . . .
C59 C 0.5260(3) 0.2485(6) 0.4302(5) 0.035(3) Uani 1 1 d . . . . .
H59 H 0.508984 0.236149 0.394933 0.043 Uiso 1 1 calc R . . . .
C60 C 0.5578(3) 0.1953(6) 0.4419(5) 0.041(3) Uani 1 1 d . . . . .
H60 H 0.561745 0.147995 0.415204 0.050 Uiso 1 1 calc R . . . .
C61 C 0.3636(3) 0.6497(6) 0.4591(5) 0.034(3) Uani 1 1 d . . . . .
C62 C 0.3293(3) 0.7050(6) 0.4776(5) 0.029(2) Uani 1 1 d . . . . .
C63 C 0.3236(3) 0.7820(6) 0.4446(5) 0.028(2) Uani 1 1 d . . . . .
H63 H 0.341142 0.796231 0.410422 0.033 Uiso 1 1 calc R . . . .
C64 C 0.2933(3) 0.8385(6) 0.4602(5) 0.025(2) Uani 1 1 d . . . . .
C65 C 0.2926(3) 0.9215(6) 0.4276(5) 0.023(2) Uani 1 1 d . . . . .
C66 C 0.2996(3) 0.9288(6) 0.3584(5) 0.024(2) Uani 1 1 d . . . . .
H66 H 0.301672 0.880295 0.332459 0.028 Uiso 1 1 calc R . . . .
C67 C 0.3034(4) 1.0055(5) 0.3291(6) 0.022(3) Uani 1 1 d . . . . .
C68 C 0.3012(3) 1.0778(6) 0.3662(5) 0.027(2) Uani 1 1 d . . . . .
H68 H 0.304343 1.129771 0.345222 0.032 Uiso 1 1 calc R . . . .
C69 C 0.2945(3) 1.0753(6) 0.4354(5) 0.023(2) Uani 1 1 d . . . . .
C70 C 0.2978(3) 1.1514(6) 0.4765(4) 0.022(2) Uani 1 1 d . . . . .
C71 C 0.3288(3) 1.2076(6) 0.4626(5) 0.027(2) Uani 1 1 d . . . . .
H71 H 0.344800 1.196723 0.425675 0.033 Uiso 1 1 calc R . . . .
C72 C 0.3370(3) 1.2780(6) 0.5003(5) 0.031(2) Uani 1 1 d . . . . .
C73 C 0.3127(3) 1.2960(6) 0.5539(5) 0.041(3) Uani 1 1 d . . . . .
H73 H 0.317198 1.344572 0.578800 0.049 Uiso 1 1 calc R . . . .
C74 C 0.2819(3) 1.2427(6) 0.5709(5) 0.036(3) Uani 1 1 d . . . . .
H74 H 0.266794 1.253129 0.609035 0.043 Uiso 1 1 calc R . . . .
C75 C 0.2732(3) 1.1720(6) 0.5300(5) 0.026(2) Uani 1 1 d . . . . .
C76 C 0.2360(3) 1.1248(6) 0.5491(5) 0.025(2) Uani 1 1 d . . . . .
C77 C 0.2125(3) 0.7601(6) 0.7285(5) 0.040(2) Uani 1 1 d . . . . .
H77 H 0.234299 0.795734 0.723019 0.048 Uiso 1 1 calc R . . . .
C78 C 0.1737(3) 0.6567(7) 0.7640(6) 0.063(4) Uani 1 1 d . . . . .
H78 H 0.164201 0.609559 0.786776 0.076 Uiso 1 1 calc R . . . .
C79 C 0.1542(3) 0.7039(6) 0.7172(5) 0.054(3) Uani 1 1 d . . . . .
H79 H 0.128306 0.694169 0.702318 0.065 Uiso 1 1 calc R . . . .
C80 C 0.2425(3) 0.6703(9) 0.8196(6) 0.085(4) Uani 1 1 d . . . . .
H80A H 0.236365 0.695215 0.862615 0.102 Uiso 1 1 calc R . . . .
H80B H 0.242389 0.609374 0.824688 0.102 Uiso 1 1 calc R . . . .
C81 C 0.2823(4) 0.6985(8) 0.7974(6) 0.067(3) Uani 1 1 d . . . . .
C82 C 0.3050(4) 0.7596(9) 0.8333(7) 0.088(4) Uani 1 1 d . . . . .
H82 H 0.294201 0.783145 0.871854 0.106 Uiso 1 1 calc R . . . .
C83 C 0.3410(4) 0.7842(9) 0.8136(6) 0.083(4) Uani 1 1 d . . . . .
H83 H 0.355172 0.821892 0.840083 0.100 Uiso 1 1 calc R . . . .
C84 C 0.3588(3) 0.7545(7) 0.7529(5) 0.062(3) Uani 1 1 d . . . . .
C85 C 0.3360(3) 0.6989(8) 0.7162(6) 0.078(4) Uani 1 1 d . . . . .
H85 H 0.345810 0.679795 0.675514 0.094 Uiso 1 1 calc R . . . .
C86 C 0.2986(3) 0.6699(8) 0.7378(6) 0.077(4) Uani 1 1 d . . . . .
H86 H 0.284645 0.631152 0.711999 0.093 Uiso 1 1 calc R . . . .
C87 C 0.3984(3) 0.7834(8) 0.7312(5) 0.062(3) Uani 1 1 d . . . . .
C88 C 0.4173(4) 0.8520(8) 0.7572(6) 0.086(4) Uani 1 1 d . . . . .
H88 H 0.404200 0.885001 0.788745 0.104 Uiso 1 1 calc R . . . .
C89 C 0.4558(4) 0.8740(9) 0.7374(7) 0.096(5) Uani 1 1 d . . . . .
H89 H 0.467916 0.921217 0.756191 0.115 Uiso 1 1 calc R . . . .
C90 C 0.4764(4) 0.8271(8) 0.6906(6) 0.068(3) Uani 1 1 d . . . . .
C91 C 0.4573(3) 0.7632(8) 0.6604(6) 0.068(3) Uani 1 1 d . . . . .
H91 H 0.469551 0.734207 0.625609 0.081 Uiso 1 1 calc R . . . .
C92 C 0.4186(4) 0.7401(8) 0.6813(6) 0.086(4) Uani 1 1 d . . . . .
H92 H 0.406193 0.694227 0.661031 0.103 Uiso 1 1 calc R . . . .
C93 C 0.5191(3) 0.8503(7) 0.6739(5) 0.066(3) Uani 1 1 d . . . . .
H93A H 0.526080 0.827020 0.630673 0.079 Uiso 1 1 calc R . . . .
H93B H 0.521567 0.911232 0.671356 0.079 Uiso 1 1 calc R . . . .
C94 C 0.5431(3) 0.7449(5) 0.7597(5) 0.039(2) Uani 1 1 d . . . . .
H94 H 0.520890 0.709837 0.757774 0.047 Uiso 1 1 calc R . . . .
C95 C 0.5983(3) 0.7959(7) 0.7835(6) 0.057(3) Uani 1 1 d . . . . .
H95 H 0.623299 0.803580 0.802558 0.069 Uiso 1 1 calc R . . . .
C96 C 0.5812(4) 0.8487(8) 0.7399(6) 0.064(3) Uani 1 1 d . . . . .
H96 H 0.592117 0.898472 0.723465 0.076 Uiso 1 1 calc R . . . .
C97 C 0.2315(3) 0.8682(6) 0.5335(5) 0.023(2) Uani 1 1 d . . . . .
C98 C 0.2669(3) 0.8157(6) 0.5122(5) 0.023(2) Uani 1 1 d . . . . .
C99 C 0.2728(3) 0.7373(6) 0.5445(5) 0.035(3) Uani 1 1 d . . . . .
H99 H 0.255152 0.720691 0.577879 0.042 Uiso 1 1 calc R . . . .
C100 C 0.3038(3) 0.6852(6) 0.5279(5) 0.036(3) Uani 1 1 d . . . . .
H100 H 0.307518 0.635236 0.551566 0.043 Uiso 1 1 calc R . . . .
C101 C 0.3701(3) 1.3363(6) 0.4786(5) 0.030(2) Uani 1 1 d . . . . .
C102 C 0.2907(4) 0.9959(5) 0.4640(6) 0.022(3) Uani 1 1 d . . . . .
H102 H 0.286715 0.992336 0.509874 0.027 Uiso 1 1 calc R . . . .
C103 C 0.3122(4) 1.0119(6) 0.2544(6) 0.028(3) Uani 1 1 d . . . . .
C104 C 0.6174(3) 0.8421(6) 0.5408(5) 0.029(2) Uani 1 1 d . . . . .
C105 C 0.5406(4) 0.4954(5) 0.5326(7) 0.025(3) Uani 1 1 d . . . . .
H105 H 0.536392 0.498865 0.486839 0.030 Uiso 1 1 calc R . . . .
C106 C 0.5603(4) 0.4842(7) 0.7422(6) 0.029(3) Uani 1 1 d . . . . .

loop_
_atom_site_aniso_label
_atom_site_aniso_U_11
_atom_site_aniso_U_22
_atom_site_aniso_U_33
_atom_site_aniso_U_23
_atom_site_aniso_U_13
_atom_site_aniso_U_12
Co1 0.0218(10) 0.0226(8) 0.0180(9) -0.0009(4) -0.0004(7) 0.0009(4)
Co2 0.0228(10) 0.0195(8) 0.0196(9) -0.0009(4) 0.0016(7) -0.0018(4)
Co3 0.0260(7) 0.0285(7) 0.0216(7) 0.0018(6) 0.0033(5) 0.0023(5)
Co4 0.0331(7) 0.0347(7) 0.0226(7) -0.0037(6) 0.0020(6) -0.0017(6)
Co5 0.0278(7) 0.0272(6) 0.0205(6) 0.0030(6) -0.0017(5) -0.0024(5)
Co6 0.0268(6) 0.0262(6) 0.0198(6) 0.0015(6) 0.0002(5) 0.0028(5)
O1 0.032(4) 0.026(3) 0.034(4) -0.010(3) -0.010(3) 0.019(3)
O2 0.039(4) 0.028(3) 0.030(4) -0.009(3) -0.014(3) 0.011(3)
O3 0.029(4) 0.028(4) 0.029(4) 0.002(3) 0.000(3) -0.008(3)
O4 0.021(4) 0.033(4) 0.021(4) -0.005(2) -0.002(3) 0.004(3)
O5 0.026(4) 0.049(4) 0.021(3) 0.001(3) -0.002(3) 0.007(3)
O6 0.032(4) 0.029(4) 0.028(4) -0.007(3) -0.003(3) 0.005(3)
O7 0.028(4) 0.063(5) 0.025(4) 0.001(3) -0.004(3) -0.011(4)
O8 0.055(5) 0.052(4) 0.036(4) 0.007(3) 0.015(4) 0.031(4)
O9 0.041(4) 0.035(4) 0.037(4) 0.003(3) 0.005(3) 0.016(3)
O10 0.029(4) 0.029(4) 0.034(4) -0.005(3) 0.004(3) -0.005(3)
O11 0.037(4) 0.055(5) 0.031(4) -0.003(3) 0.009(3) -0.017(4)
O12 0.038(5) 0.022(3) 0.021(4) 0.000(2) -0.003(4) 0.005(3)
O13 0.022(4) 0.034(4) 0.023(4) -0.002(3) 0.002(3) 0.007(3)
O14 0.024(4) 0.023(3) 0.028(4) 0.004(3) 0.001(3) 0.009(3)
O15 0.042(4) 0.035(4) 0.040(4) -0.011(3) 0.011(3) -0.009(3)
O16 0.039(4) 0.028(4) 0.044(4) -0.005(3) 0.010(3) -0.010(3)
O17 0.041(4) 0.043(4) 0.024(3) -0.002(3) 0.005(3) -0.012(3)
O18 0.042(4) 0.036(4) 0.021(3) -0.003(3) -0.006(3) -0.006(3)
O19 0.042(4) 0.034(4) 0.035(4) 0.007(3) -0.009(3) -0.025(3)
O20 0.044(4) 0.033(4) 0.042(4) 0.004(3) -0.021(3) -0.013(3)
O21 0.075(5) 0.037(4) 0.018(3) 0.004(3) -0.011(3) -0.001(4)
O22 0.058(5) 0.041(4) 0.019(3) -0.011(3) -0.016(3) 0.016(3)
N1 0.043(5) 0.136(9) 0.036(5) 0.018(5) 0.007(4) 0.032(6)
N2 0.024(4) 0.062(5) 0.047(5) -0.003(4) 0.009(4) 0.001(4)
N3 0.051(6) 0.080(6) 0.028(5) -0.002(5) 0.005(4) -0.003(6)
N4 0.038(6) 0.042(4) 0.012(4) -0.003(3) 0.001(4) -0.010(4)
N5 0.030(6) 0.042(5) 0.029(5) -0.001(3) 0.002(5) -0.001(3)
N6 0.044(6) 0.101(7) 0.031(5) 0.004(5) -0.002(4) -0.012(5)
N7 0.054(8) 0.067(13) 0.054(7) 0.003(10) -0.014(6) -0.007(10)
N7A 0.042(7) 0.064(12) 0.037(7) 0.002(9) -0.002(6) 0.001(9)
N8 0.046(4) 0.073(6) 0.038(4) 0.001(4) -0.001(3) -0.001(4)
N9 0.040(5) 0.038(5) 0.034(4) 0.007(4) -0.006(4) 0.001(4)
N10 0.054(5) 0.049(5) 0.048(5) 0.018(4) 0.000(4) 0.018(4)
N11 0.045(5) 0.041(5) 0.044(5) 0.017(4) -0.004(4) 0.003(4)
N12 0.040(5) 0.030(4) 0.038(4) 0.008(3) 0.000(4) -0.007(4)
C1 0.045(9) 0.101(11) 0.021(6) 0.002(6) 0.009(6) 0.008(7)
C2 0.050(7) 0.083(9) 0.035(7) 0.002(6) 0.012(5) -0.009(6)
C3 0.064(8) 0.083(9) 0.042(7) -0.009(7) 0.010(6) 0.007(7)
C4 0.046(7) 0.078(9) 0.039(7) 0.006(7) 0.008(6) 0.016(8)
C5 0.086(10) 0.073(9) 0.036(7) 0.004(6) 0.007(7) 0.007(8)
C6 0.082(9) 0.077(9) 0.032(6) 0.003(7) 0.009(7) 0.006(7)
C7 0.044(6) 0.074(8) 0.039(6) 0.009(6) 0.007(5) 0.009(6)
C8 0.080(9) 0.097(10) 0.056(8) -0.009(6) -0.017(7) 0.032(6)
C9 0.105(10) 0.127(10) 0.048(7) -0.018(8) -0.001(7) 0.035(9)
C10 0.050(7) 0.143(13) 0.032(6) 0.020(7) 0.022(5) 0.036(8)
C11 0.048(7) 0.118(11) 0.070(9) 0.033(8) 0.003(6) 0.022(7)
C12 0.056(7) 0.091(9) 0.052(7) 0.013(6) -0.005(6) -0.007(7)
C13 0.073(7) 0.162(11) 0.049(6) 0.008(7) 0.010(6) 0.040(7)
C14 0.038(6) 0.129(11) 0.034(6) -0.001(6) 0.005(5) 0.025(7)
C15 0.041(6) 0.113(10) 0.035(6) -0.003(6) -0.005(5) -0.006(6)
C16 0.033(6) 0.107(10) 0.065(8) 0.029(7) 0.001(6) 0.007(6)
C17 0.054(8) 0.113(10) 0.029(6) -0.001(7) 0.009(5) 0.028(8)
C18 0.036(8) 0.067(7) 0.037(8) -0.011(5) -0.010(6) -0.002(5)
C19 0.055(7) 0.133(9) 0.042(7) -0.005(7) 0.009(6) -0.041(7)
C20 0.069(8) 0.142(11) 0.044(6) -0.003(7) -0.011(6) -0.029(8)
C21 0.029(5) 0.030(5) 0.028(5) 0.003(4) 0.002(4) 0.004(4)
C22 0.036(6) 0.023(5) 0.025(5) -0.003(4) -0.002(4) 0.010(4)
C23 0.032(6) 0.028(5) 0.019(5) -0.006(4) -0.004(4) 0.006(4)
C24 0.029(5) 0.013(4) 0.015(4) -0.006(3) -0.002(4) -0.003(4)
C25 0.018(5) 0.022(5) 0.024(5) 0.000(4) 0.000(4) 0.007(4)
C26 0.041(6) 0.011(4) 0.019(4) 0.000(4) -0.010(4) 0.001(4)
C27 0.038(7) 0.019(4) 0.013(5) 0.003(4) 0.002(5) 0.003(4)
C28 0.034(5) 0.025(5) 0.023(5) -0.005(4) -0.008(5) 0.002(4)
C29 0.019(5) 0.012(5) 0.025(5) 0.002(4) -0.001(4) -0.005(4)
C30 0.027(5) 0.025(5) 0.012(4) 0.003(3) 0.002(4) 0.006(4)
C31 0.029(5) 0.021(5) 0.022(5) 0.006(4) -0.006(4) -0.002(4)
C32 0.028(5) 0.024(5) 0.031(5) -0.002(4) -0.006(4) -0.004(4)
C33 0.038(6) 0.046(6) 0.056(7) 0.029(5) -0.016(5) -0.021(5)
C34 0.041(6) 0.035(5) 0.034(5) 0.019(4) -0.018(5) -0.009(5)
C35 0.029(5) 0.023(5) 0.035(5) -0.002(4) -0.002(4) -0.012(4)
C36 0.023(5) 0.020(5) 0.025(5) 0.002(4) -0.011(4) -0.002(4)
C37 0.036(7) 0.074(7) 0.017(6) 0.007(5) 0.001(5) -0.017(6)
C38 0.034(6) 0.145(13) 0.038(7) 0.002(6) 0.010(5) -0.015(6)
C39 0.027(5) 0.102(10) 0.028(6) 0.000(5) 0.006(5) -0.015(4)
C40 0.051(10) 0.071(13) 0.041(8) 0.006(9) -0.007(6) -0.010(9)
C40A 0.050(10) 0.067(12) 0.028(7) -0.004(8) -0.011(6) -0.004(9)
C41 0.044(12) 0.051(11) 0.033(9) 0.006(9) -0.009(8) -0.004(8)
C41A 0.047(11) 0.039(9) 0.030(8) -0.007(8) -0.009(7) -0.003(8)
C42 0.068(12) 0.052(10) 0.042(11) 0.002(9) -0.006(8) -0.008(9)
C42A 0.062(12) 0.042(10) 0.048(11) -0.003(9) 0.001(8) 0.003(9)
C43 0.063(12) 0.045(11) 0.041(11) 0.000(9) -0.009(8) -0.006(9)
C43A 0.056(11) 0.043(10) 0.029(9) 0.003(9) -0.013(7) 0.013(9)
C44 0.060(13) 0.048(11) 0.046(11) 0.000(9) -0.010(9) -0.004(9)
C44A 0.042(10) 0.045(10) 0.017(8) 0.000(8) -0.016(7) 0.005(8)
C45 0.067(14) 0.048(11) 0.057(12) -0.006(10) 0.000(9) -0.008(10)
C45A 0.049(10) 0.037(9) 0.029(8) -0.013(7) -0.014(7) -0.013(8)
C46 0.056(12) 0.056(11) 0.055(12) 0.008(9) -0.004(9) 0.005(9)
C46A 0.052(11) 0.044(10) 0.044(10) 0.000(8) -0.001(8) 0.003(8)
C47 0.052(12) 0.062(11) 0.063(10) 0.001(8) -0.006(9) 0.000(10)
C47A 0.033(9) 0.055(10) 0.029(8) 0.005(8) -0.013(6) -0.005(9)
C48 0.077(14) 0.071(11) 0.078(12) 0.004(9) 0.009(10) -0.012(10)
C48A 0.064(12) 0.066(10) 0.066(11) 0.005(9) 0.011(9) -0.011(10)
C49 0.086(14) 0.075(12) 0.081(11) 0.007(9) 0.012(10) -0.011(11)
C49A 0.055(11) 0.081(11) 0.060(11) 0.000(9) 0.004(9) -0.008(10)
C50 0.067(12) 0.080(11) 0.062(9) 0.010(9) -0.003(9) -0.003(10)
C50A 0.064(12) 0.093(11) 0.068(10) -0.002(9) 0.000(9) -0.005(10)
C51 0.082(14) 0.092(11) 0.057(11) 0.002(9) -0.003(10) -0.022(10)
C51A 0.082(13) 0.085(10) 0.054(10) -0.012(9) 0.004(9) 0.003(10)
C52 0.056(13) 0.067(11) 0.052(11) 0.000(8) -0.006(9) -0.014(10)
C52A 0.074(13) 0.083(11) 0.063(10) -0.010(9) 0.008(9) 0.004(10)
C53 0.054(10) 0.111(14) 0.059(8) 0.020(9) -0.012(7) -0.010(10)
C53A 0.060(10) 0.112(14) 0.051(8) 0.006(9) -0.013(7) 0.009(10)
C54 0.052(8) 0.064(13) 0.041(7) 0.011(9) -0.003(6) -0.003(10)
C54A 0.032(7) 0.057(12) 0.041(7) 0.015(8) 0.006(6) -0.012(8)
C55 0.056(8) 0.092(15) 0.045(9) 0.001(10) 0.007(7) 0.012(10)
C55A 0.052(9) 0.059(12) 0.037(8) -0.009(9) -0.004(6) 0.011(9)
C56 0.062(9) 0.095(15) 0.069(9) 0.012(11) -0.004(7) 0.000(11)
C56A 0.037(7) 0.051(11) 0.044(7) 0.001(8) 0.002(6) -0.010(9)
C57 0.022(5) 0.022(5) 0.028(5) -0.006(4) -0.010(4) -0.005(4)
C58 0.022(5) 0.026(5) 0.027(5) -0.005(4) 0.000(4) 0.004(4)
C59 0.036(6) 0.041(6) 0.029(5) -0.005(4) -0.018(4) 0.010(5)
C60 0.058(7) 0.036(6) 0.029(5) -0.018(4) -0.022(5) 0.020(5)
C61 0.034(6) 0.035(6) 0.034(6) 0.002(5) 0.002(5) 0.017(4)
C62 0.030(5) 0.029(5) 0.028(5) 0.005(4) -0.004(4) 0.018(4)
C63 0.036(6) 0.029(5) 0.019(5) -0.005(4) 0.010(4) 0.009(4)
C64 0.024(5) 0.022(5) 0.028(5) -0.001(4) 0.002(4) 0.011(4)
C65 0.025(6) 0.023(5) 0.021(5) 0.003(4) 0.005(4) 0.006(4)
C66 0.022(5) 0.036(6) 0.013(5) -0.006(4) -0.006(4) 0.007(4)
C67 0.022(6) 0.028(6) 0.015(5) 0.002(3) 0.006(4) 0.004(3)
C68 0.028(5) 0.028(5) 0.025(5) 0.006(4) -0.001(4) -0.008(4)
C69 0.023(6) 0.027(6) 0.018(5) 0.000(4) 0.004(4) 0.002(4)
C70 0.022(5) 0.026(5) 0.019(5) 0.004(4) 0.000(4) -0.004(4)
C71 0.025(5) 0.032(5) 0.025(5) 0.005(4) 0.005(4) 0.002(4)
C72 0.037(6) 0.026(5) 0.030(5) 0.002(4) -0.001(5) -0.010(4)
C73 0.057(7) 0.032(6) 0.035(6) -0.014(4) 0.015(5) -0.010(5)
C74 0.030(6) 0.041(6) 0.037(6) -0.015(4) 0.013(4) -0.020(5)
C75 0.026(5) 0.027(5) 0.024(5) -0.003(4) 0.003(4) -0.003(4)
C76 0.023(5) 0.027(5) 0.024(5) -0.005(4) -0.006(4) -0.006(4)
C77 0.037(5) 0.036(5) 0.047(6) 0.008(4) 0.001(5) 0.002(4)
C78 0.059(8) 0.058(8) 0.073(8) 0.045(7) 0.014(7) -0.003(6)
C79 0.051(7) 0.044(6) 0.068(7) 0.017(6) 0.001(6) -0.011(5)
C80 0.065(8) 0.118(11) 0.072(8) 0.033(8) -0.008(7) 0.036(8)
C81 0.063(8) 0.091(10) 0.048(7) 0.009(6) -0.003(6) 0.035(7)
C82 0.099(11) 0.106(11) 0.059(8) 0.014(8) 0.024(8) 0.031(9)
C83 0.081(9) 0.105(11) 0.063(8) -0.010(8) -0.002(7) 0.019(8)
C84 0.053(6) 0.073(8) 0.060(7) -0.021(6) -0.013(6) 0.018(6)
C85 0.059(8) 0.104(10) 0.072(8) -0.017(7) 0.000(7) 0.030(7)
C86 0.054(8) 0.093(10) 0.084(9) -0.012(7) -0.007(7) 0.026(7)
C87 0.044(7) 0.083(9) 0.060(7) 0.000(6) -0.010(6) 0.035(6)
C88 0.071(9) 0.101(10) 0.087(9) -0.052(8) 0.003(7) 0.018(8)
C89 0.066(9) 0.115(12) 0.105(11) -0.041(9) -0.004(8) -0.002(9)
C90 0.064(8) 0.069(8) 0.070(8) 0.015(7) -0.012(7) 0.025(7)
C91 0.060(8) 0.076(9) 0.067(8) 0.010(7) 0.005(6) 0.016(7)
C92 0.088(10) 0.095(10) 0.074(9) -0.035(8) -0.003(8) 0.002(8)
C93 0.069(8) 0.068(7) 0.060(7) 0.010(6) -0.011(6) 0.016(6)
C94 0.034(5) 0.030(5) 0.054(6) 0.013(4) -0.003(5) -0.004(4)
C95 0.046(7) 0.065(8) 0.061(7) 0.012(6) -0.007(6) -0.015(6)
C96 0.065(9) 0.060(8) 0.066(8) 0.012(6) 0.007(7) -0.005(7)
C97 0.027(6) 0.016(5) 0.027(5) -0.002(4) -0.005(4) -0.002(4)
C98 0.026(5) 0.025(5) 0.019(5) 0.004(4) 0.007(4) 0.003(4)
C99 0.036(6) 0.027(5) 0.041(6) 0.011(4) 0.012(4) 0.007(4)
C100 0.048(6) 0.022(5) 0.036(6) 0.010(4) 0.009(5) 0.013(4)
C101 0.026(5) 0.036(6) 0.028(5) -0.001(4) 0.008(4) -0.008(4)
C102 0.017(7) 0.042(8) 0.008(6) -0.003(3) 0.005(5) 0.000(3)
C103 0.022(6) 0.038(6) 0.025(6) -0.008(5) 0.007(5) -0.011(5)
C104 0.030(5) 0.020(5) 0.037(6) -0.002(4) 0.004(5) -0.007(4)
C105 0.025(8) 0.028(7) 0.021(7) 0.001(3) 0.003(6) -0.003(4)
C106 0.031(7) 0.033(5) 0.021(6) 0.003(5) -0.001(5) -0.007(5)

loop_
_atom_type_symbol
_atom_type_description
_atom_type_scat_dispersion_real
_atom_type_scat_dispersion_imag
_atom_type_scat_source
C C 0.0030 0.0020 'International Tables Vol C Tables 4.2.6.8 and 6.1.1.4'
H H 0.0000 0.0000 'International Tables Vol C Tables 4.2.6.8 and 6.1.1.4'
Co Co 0.3490 0.9720 'International Tables Vol C Tables 4.2.6.8 and 6.1.1.4'
N N 0.0060 0.0030 'International Tables Vol C Tables 4.2.6.8 and 6.1.1.4'
O O 0.0110 0.0060 'International Tables Vol C Tables 4.2.6.8 and 6.1.1.4'

loop_
_geom_angle_atom_site_label_1
_geom_angle_atom_site_label_2
_geom_angle_atom_site_label_3
_geom_angle
_geom_angle_site_symmetry_1
_geom_angle_site_symmetry_3
_geom_angle_publ_flag
O1 Co1 O10 178.4(3) . 3_565 ?
O1 Co1 O19 90.5(3) . 1_545 ?
O10 Co1 O19 88.0(3) 3_565 1_545 ?
O12 Co1 O1 84.4(3) 3_565 . ?
O12 Co1 O10 96.0(3) 3_565 3_565 ?
O12 Co1 O19 79.8(3) 3_565 1_545 ?
O14 Co1 O1 93.6(3) 3_565 . ?
O14 Co1 O10 87.9(3) 3_565 3_565 ?
O14 Co1 O12 100.1(3) 3_565 3_565 ?
O14 Co1 O19 175.9(3) 3_565 1_545 ?
O14 Co1 N4 94.3(3) 3_565 . ?
N4 Co1 O1 88.6(3) . . ?
N4 Co1 O10 90.7(4) . 3_565 ?
N4 Co1 O12 164.4(4) . 3_565 ?
N4 Co1 O19 86.3(3) . 1_545 ?
O3 Co2 O9 90.2(3) . . ?
O4 Co2 O3 99.6(3) . . ?
O4 Co2 O9 80.1(3) . . ?
O6 Co2 O3 86.8(3) . . ?
O6 Co2 O4 96.2(3) . . ?
O6 Co2 O9 174.8(3) . . ?
O6 Co2 O15 94.3(3) . 1_545 ?
O6 Co2 N5 96.2(3) . . ?
O15 Co2 O3 175.9(3) 1_545 . ?
O15 Co2 O4 84.3(3) 1_545 . ?
O15 Co2 O9 89.0(3) 1_545 . ?
N5 Co2 O3 88.7(3) . . ?
N5 Co2 O4 165.5(4) . . ?
N5 Co2 O9 88.0(3) . . ?
N5 Co2 O15 87.3(3) . 1_545 ?
O4 Co3 O5 92.9(3) . . ?
O4 Co3 O16 91.6(3) . 1_545 ?
O4 Co3 O22 88.1(3) . 2_664 ?
O4 Co3 N8 87.5(3) . 1_554 ?
O4 Co3 N12 175.5(3) . 2_664 ?
O5 Co3 O16 94.8(3) . 1_545 ?
O5 Co3 O22 86.7(3) . 2_664 ?
O5 Co3 N8 177.6(3) . 1_554 ?
O5 Co3 N12 89.9(3) . 2_664 ?
O16 Co3 O22 178.5(3) 1_545 2_664 ?
O16 Co3 N8 87.5(3) 1_545 1_554 ?
O16 Co3 N12 91.7(3) 1_545 2_664 ?
O22 Co3 N8 91.0(3) 2_664 1_554 ?
O22 Co3 N12 88.5(3) 2_664 2_664 ?
N12 Co3 N8 89.6(3) 2_664 1_554 ?
O4 Co4 O7 115.2(3) . . ?
O4 Co4 O8 96.0(3) . . ?
O4 Co4 O21 110.8(3) . 2_664 ?
O7 Co4 O8 112.0(3) . . ?
O7 Co4 O21 104.7(3) . 2_664 ?
O8 Co4 O21 118.6(3) . 2_664 ?
O11 Co5 O12 113.4(3) . . ?
O11 Co5 O18 104.1(3) . 4 ?
O11 Co5 O20 110.4(3) . 3_475 ?
O12 Co5 O20 98.6(3) . 3_475 ?
O18 Co5 O12 111.4(3) 4 . ?
O18 Co5 O20 119.2(3) 4 3_475 ?
O2 Co6 O13 92.0(3) 3_465 . ?
O2 Co6 O17 176.1(2) 3_465 4 ?
O2 Co6 N2 87.6(3) 3_465 3_466 ?
O2 Co6 N9 97.1(3) 3_465 . ?
O12 Co6 O2 88.1(3) . 3_465 ?
O12 Co6 O13 92.7(3) . . ?
O12 Co6 O17 88.3(3) . 4 ?
O12 Co6 N2 87.0(3) . 3_466 ?
O12 Co6 N9 173.3(3) . . ?
O13 Co6 O17 89.9(3) . 4 ?
O13 Co6 N2 179.5(3) . 3_466 ?
O13 Co6 N9 91.3(3) . . ?
O17 Co6 N2 90.5(3) 4 3_466 ?
N9 Co6 O17 86.4(3) . 4 ?
N9 Co6 N2 89.0(3) . 3_466 ?
C21 O1 Co1 125.8(6) . . ?
C21 O2 Co6 134.4(6) . 3_565 ?
C36 O3 Co2 136.8(7) . . ?
Co2 O4 H4 104.2 . . ?
Co3 O4 Co2 116.3(3) . . ?
Co3 O4 H4 104.2 . . ?
Co4 O4 Co2 105.3(3) . . ?
Co4 O4 Co3 120.9(4) . . ?
Co4 O4 H4 104.2 . . ?
C57 O5 Co3 125.8(7) . . ?
C57 O6 Co2 133.4(7) . . ?
C36 O7 Co4 119.6(7) . . ?
C61 O8 Co4 124.2(6) . . ?
C61 O9 Co2 135.7(7) . . ?
C76 O10 Co1 140.6(7) . 3_465 ?
C76 O11 Co5 120.2(7) . . ?
Co5 O12 Co1 107.4(3) . 3_465 ?
Co5 O12 Co6 119.1(4) . . ?
Co6 O12 Co1 115.6(3) . 3_465 ?
C97 O13 Co6 129.3(7) . . ?
C97 O14 Co1 129.9(6) . 3_465 ?
C101 O15 Co2 127.7(6) . 1_565 ?
C101 O16 Co3 130.4(6) . 1_565 ?
C103 O17 Co6 139.9(7) . 4_554 ?
C103 O18 Co5 116.6(6) . 4_554 ?
C104 O19 Co1 138.1(7) . 1_565 ?
C104 O20 Co5 121.8(6) . 3_575 ?
C106 O21 Co4 116.8(6) . 2_665 ?
C106 O22 Co3 145.7(7) . 2_665 ?
C14 N1 C13 128.6(10) . . ?
C16 N1 C13 124.0(10) . . ?
C16 N1 C14 107.0(9) . . ?
C14 N2 Co6 126.5(7) . 3_564 ?
C14 N2 C15 105.3(9) . . ?
C15 N2 Co6 128.0(7) . 3_564 ?
C18 N3 C17 131.0(11) . . ?
C18 N3 C20 104.0(11) . . ?
C20 N3 C17 125.0(10) . . ?
C18 N4 Co1 132.9(9) . . ?
C18 N4 C19 104.8(10) . . ?
C19 N4 Co1 122.2(8) . . ?
C37 N5 Co2 132.4(9) . . ?
C37 N5 C39 105.3(11) . . ?
C39 N5 Co2 122.2(8) . . ?
C37 N6 C38 106.2(10) . . ?
C37 N6 C40 122.6(16) . . ?
C37 N6 C40A 127.5(13) . . ?
C38 N6 C40 128.3(15) . . ?
C38 N6 C40A 123.2(13) . . ?
C54 N7 C53 132(3) . . ?
C54 N7 C56 107(3) . . ?
C56 N7 C53 119(3) . . ?
C54A N7A C53A 130(2) . . ?
C56A N7A C53A 119(2) . . ?
C56A N7A C54A 108(2) . . ?
C54 N8 Co3 128.9(15) . 1_556 ?
C54 N8 C55 96(2) . . ?
C54A N8 C55A 102.7(14) . . ?
C55 N8 Co3 130.2(16) . 1_556 ?
C77 N9 Co6 120.0(6) . . ?
C77 N9 C79 106.8(8) . . ?
C79 N9 Co6 132.0(6) . . ?
C77 N10 C78 107.6(8) . . ?
C77 N10 C80 127.7(10) . . ?
C78 N10 C80 124.6(9) . . ?
C94 N11 C93 127.5(9) . . ?
C96 N11 C93 125.9(9) . . ?
C96 N11 C94 106.2(9) . . ?
C94 N12 Co3 125.9(6) . 2_665 ?
C94 N12 C95 103.6(8) . . ?
C95 N12 Co3 130.3(7) . 2_665 ?
C2 C1 C17 120.9(14) . . ?
C6 C1 C2 120.4(15) . . ?
C6 C1 C17 118.7(14) . . ?
C1 C2 H2 120.2 . . ?
C3 C2 C1 119.6(13) . . ?
C3 C2 H2 120.2 . . ?
C2 C3 H3 119.4 . . ?
C2 C3 C4 121.3(12) . . ?
C4 C3 H3 119.4 . . ?
C3 C4 C7 119.0(12) . . ?
C5 C4 C3 117.2(12) . . ?
C5 C4 C7 123.6(13) . . ?
C4 C5 H5 119.5 . . ?
C4 C5 C6 121.0(13) . . ?
C6 C5 H5 119.5 . . ?
C1 C6 C5 120.4(14) . . ?
C1 C6 H6 119.8 . . ?
C5 C6 H6 119.8 . . ?
C8 C7 C4 121.1(12) . . ?
C8 C7 C12 116.7(11) . . ?
C12 C7 C4 122.1(11) . . ?
C7 C8 H8 119.4 . . ?
C7 C8 C9 121.1(12) . . ?
C9 C8 H8 119.4 . . ?
C8 C9 H9 119.7 . . ?
C10 C9 C8 120.7(14) . . ?
C10 C9 H9 119.7 . . ?
C9 C10 C11 119.6(12) . . ?
C9 C10 C13 123.4(14) . . ?
C11 C10 C13 117.0(13) . . ?
C10 C11 H11 120.5 . . ?
C10 C11 C12 118.9(13) . . ?
C12 C11 H11 120.5 . . ?
C7 C12 C11 122.8(12) . . ?
C7 C12 H12 118.6 . . ?
C11 C12 H12 118.6 . . ?
N1 C13 C10 113.2(9) . . ?
N1 C13 H13A 108.9 . . ?
N1 C13 H13B 108.9 . . ?
C10 C13 H13A 108.9 . . ?
C10 C13 H13B 108.9 . . ?
H13A C13 H13B 107.8 . . ?
N1 C14 H14 123.9 . . ?
N2 C14 N1 112.2(9) . . ?
N2 C14 H14 123.9 . . ?
N2 C15 H15 124.9 . . ?
N2 C15 C16 110.2(9) . . ?
C16 C15 H15 124.9 . . ?
N1 C16 C15 105.2(9) . . ?
N1 C16 H16 127.4 . . ?
C15 C16 H16 127.4 . . ?
N3 C17 H17A 109.6 . . ?
N3 C17 H17B 109.6 . . ?
C1 C17 N3 110.4(10) . . ?
C1 C17 H17A 109.6 . . ?
C1 C17 H17B 109.6 . . ?
H17A C17 H17B 108.1 . . ?
N3 C18 H18 121.9 . . ?
N4 C18 N3 116.3(12) . . ?
N4 C18 H18 121.9 . . ?
N4 C19 H19 125.2 . . ?
N4 C19 C20 109.7(11) . . ?
C20 C19 H19 125.2 . . ?
N3 C20 C19 105.2(10) . . ?
N3 C20 H20 127.4 . . ?
C19 C20 H20 127.4 . . ?
O1 C21 C22 118.1(8) . . ?
O2 C21 O1 125.6(9) . . ?
O2 C21 C22 116.2(8) . . ?
C23 C22 C21 119.2(9) . . ?
C23 C22 C60 118.1(9) . . ?
C60 C22 C21 122.7(8) . . ?
C22 C23 H23 118.8 . . ?
C24 C23 C22 122.5(9) . . ?
C24 C23 H23 118.8 . . ?
C23 C24 C25 116.2(8) . . ?
C23 C24 C58 118.7(8) . . ?
C58 C24 C25 124.7(9) . . ?
C26 C25 C24 119.2(9) . . ?
C26 C25 C105 118.6(10) . . ?
C105 C25 C24 121.5(9) . . ?
C25 C26 H26 119.2 . . ?
C25 C26 C27 121.6(9) . . ?
C27 C26 H26 119.2 . . ?
C26 C27 C28 117.8(10) . . ?
C26 C27 C106 124.4(9) . . ?
C28 C27 C106 117.7(9) . . ?
C27 C28 H28 119.4 . . ?
C29 C28 C27 121.2(9) . . ?
C29 C28 H28 119.4 . . ?
C28 C29 C30 120.0(9) . . ?
C105 C29 C28 118.6(9) . . ?
C105 C29 C30 121.2(9) . . ?
C31 C30 C29 117.4(8) . . ?
C31 C30 C35 118.9(9) . . ?
C35 C30 C29 123.3(9) . . ?
C30 C31 H31 118.9 . . ?
C32 C31 C30 122.1(9) . . ?
C32 C31 H31 118.9 . . ?
C31 C32 C33 118.2(9) . . ?
C31 C32 C104 122.0(8) . . ?
C33 C32 C104 119.6(9) . . ?
C32 C33 H33 120.0 . . ?
C34 C33 C32 120.0(9) . . ?
C34 C33 H33 120.0 . . ?
C33 C34 H34 118.5 . . ?
C33 C34 C35 123.0(9) . . ?
C35 C34 H34 118.5 . . ?
C30 C35 C36 123.7(9) . . ?
C34 C35 C30 117.5(9) . . ?
C34 C35 C36 118.7(9) . . ?
O3 C36 O7 125.3(9) . . ?
O3 C36 C35 120.2(9) . . ?
O7 C36 C35 114.5(9) . . ?
N5 C37 N6 112.3(12) . . ?
N5 C37 H37 123.9 . . ?
N6 C37 H37 123.9 . . ?
N6 C38 H38 126.6 . . ?
C39 C38 N6 106.8(10) . . ?
C39 C38 H38 126.6 . . ?
N5 C39 H39 125.3 . . ?
C38 C39 N5 109.3(10) . . ?
C38 C39 H39 125.3 . . ?
N6 C40 H40A 109.5 . . ?
N6 C40 H40B 109.5 . . ?
N6 C40 C41 111(3) . . ?
H40A C40 H40B 108.0 . . ?
C41 C40 H40A 109.5 . . ?
C41 C40 H40B 109.5 . . ?
N6 C40A H40C 110.3 . . ?
N6 C40A H40D 110.3 . . ?
N6 C40A C41A 107.2(19) . . ?
H40C C40A H40D 108.5 . . ?
C41A C40A H40C 110.3 . . ?
C41A C40A H40D 110.3 . . ?
C42 C41 C40 122(3) . . ?
C46 C41 C40 122(3) . . ?
C46 C41 C42 115(4) . . ?
C42A C41A C40A 118(3) . . ?
C42A C41A C46A 122(3) . . ?
C46A C41A C40A 120(2) . . ?
C41 C42 H42 115.1 . . ?
C43 C42 C41 130(4) . . ?
C43 C42 H42 115.1 . . ?
C41A C42A H42A 122.6 . . ?
C41A C42A C43A 115(3) . . ?
C43A C42A H42A 122.6 . . ?
C42 C43 H43 120.5 . . ?
C42 C43 C44 119(3) . . ?
C44 C43 H43 120.5 . . ?
C42A C43A H43A 119.1 . . ?
C44A C43A C42A 122(3) . . ?
C44A C43A H43A 119.1 . . ?
C43 C44 C47 119(3) . . ?
C45 C44 C43 125(4) . . ?
C45 C44 C47 116(3) . . ?
C43A C44A C45A 114(3) . . ?
C43A C44A C47A 125(3) . . ?
C45A C44A C47A 121(3) . . ?
C44 C45 H45 123.6 . . ?
C44 C45 C46 113(3) . . ?
C46 C45 H45 123.6 . . ?
C44A C45A H45A 116.9 . . ?
C46A C45A C44A 126(3) . . ?
C46A C45A H45A 116.9 . . ?
C41 C46 C45 118(3) . . ?
C41 C46 H46 121.1 . . ?
C45 C46 H46 121.1 . . ?
C41A C46A H46A 119.4 . . ?
C45A C46A C41A 121(3) . . ?
C45A C46A H46A 119.4 . . ?
C48 C47 C44 119(3) . . ?
C48 C47 C52 123(4) . . ?
C52 C47 C44 117(3) . . ?
C44A C47A C52A 118(2) . . ?
C48A C47A C44A 124(3) . . ?
C48A C47A C52A 119(3) . . ?
C47 C48 H48 119.1 . . ?
C49 C48 C47 122(3) . . ?
C49 C48 H48 119.1 . . ?
C47A C48A H48A 117.8 . . ?
C47A C48A C49A 124(3) . . ?
C49A C48A H48A 117.8 . . ?
C48 C49 H49 120.7 . . ?
C48 C49 C50 119(3) . . ?
C50 C49 H49 120.7 . . ?
C48A C49A H49A 121.8 . . ?
C48A C49A C50A 116(3) . . ?
C50A C49A H49A 121.8 . . ?
C49 C50 C53 118(3) . . ?
C51 C50 C49 121(3) . . ?
C51 C50 C53 120(3) . . ?
C49A C50A C53A 121(3) . . ?
C51A C50A C49A 118(3) . . ?
C51A C50A C53A 121(3) . . ?
C50 C51 H51 119.3 . . ?
C50 C51 C52 121(3) . . ?
C52 C51 H51 119.3 . . ?
C50A C51A H51A 114.7 . . ?
C50A C51A C52A 131(3) . . ?
C52A C51A H51A 114.7 . . ?
C47 C52 C51 114(3) . . ?
C47 C52 H52 123.2 . . ?
C51 C52 H52 123.2 . . ?
C47A C52A H52A 124.3 . . ?
C51A C52A C47A 111(3) . . ?
C51A C52A H52A 124.3 . . ?
N7 C53 C50 113(2) . . ?
N7 C53 H53A 109.1 . . ?
N7 C53 H53B 109.1 . . ?
C50 C53 H53A 109.1 . . ?
C50 C53 H53B 109.1 . . ?
H53A C53 H53B 107.8 . . ?
N7A C53A C50A 113(2) . . ?
N7A C53A H53C 108.9 . . ?
N7A C53A H53D 108.9 . . ?
C50A C53A H53C 108.9 . . ?
C50A C53A H53D 108.9 . . ?
H53C C53A H53D 107.7 . . ?
N7 C54 H54 121.9 . . ?
N8 C54 N7 116(3) . . ?
N8 C54 H54 121.9 . . ?
N7A C54A N8 110.2(17) . . ?
N7A C54A H54A 124.9 . . ?
N8 C54A H54A 124.9 . . ?
N8 C55 H55 121.8 . . ?
N8 C55 C56 116(3) . . ?
C56 C55 H55 121.8 . . ?
N8 C55A H55A 128.6 . . ?
C56A C55A N8 102.7(17) . . ?
C56A C55A H55A 128.6 . . ?
N7 C56 C55 100(3) . . ?
N7 C56 H56 130.1 . . ?
C55 C56 H56 130.1 . . ?
N7A C56A C55A 111(2) . . ?
N7A C56A H56A 124.6 . . ?
C55A C56A H56A 124.6 . . ?
O5 C57 C58 113.4(9) . . ?
O6 C57 O5 127.3(9) . . ?
O6 C57 C58 119.3(9) . . ?
C24 C58 C57 122.1(8) . . ?
C59 C58 C24 118.5(9) . . ?
C59 C58 C57 119.4(9) . . ?
C58 C59 H59 118.4 . . ?
C58 C59 C60 123.1(9) . . ?
C60 C59 H59 118.4 . . ?
C22 C60 H60 120.4 . . ?
C59 C60 C22 119.1(9) . . ?
C59 C60 H60 120.4 . . ?
O8 C61 C62 117.6(8) . . ?
O9 C61 O8 125.0(9) . . ?
O9 C61 C62 117.3(9) . . ?
C63 C62 C61 119.8(9) . . ?
C100 C62 C61 122.2(9) . . ?
C100 C62 C63 117.9(9) . . ?
C62 C63 H63 118.2 . . ?
C64 C63 C62 123.6(9) . . ?
C64 C63 H63 118.2 . . ?
C63 C64 C65 119.2(9) . . ?
C63 C64 C98 117.4(9) . . ?
C98 C64 C65 123.1(9) . . ?
C66 C65 C64 120.5(9) . . ?
C102 C65 C64 121.8(9) . . ?
C102 C65 C66 117.1(9) . . ?
C65 C66 H66 119.5 . . ?
C67 C66 C65 121.0(10) . . ?
C67 C66 H66 119.5 . . ?
C66 C67 C68 120.7(11) . . ?
C66 C67 C103 120.1(8) . . ?
C68 C67 C103 119.1(8) . . ?
C67 C68 H68 119.3 . . ?
C67 C68 C69 121.4(10) . . ?
C69 C68 H68 119.3 . . ?
C68 C69 C70 121.2(9) . . ?
C102 C69 C68 116.6(9) . . ?
C102 C69 C70 121.4(9) . . ?
C71 C70 C69 118.0(9) . . ?
C75 C70 C69 125.4(9) . . ?
C75 C70 C71 116.5(9) . . ?
C70 C71 H71 118.1 . . ?
C72 C71 C70 123.8(9) . . ?
C72 C71 H71 118.1 . . ?
C71 C72 C73 118.5(9) . . ?
C71 C72 C101 119.0(9) . . ?
C73 C72 C101 122.3(9) . . ?
C72 C73 H73 119.6 . . ?
C72 C73 C74 120.8(9) . . ?
C74 C73 H73 119.6 . . ?
C73 C74 H74 120.3 . . ?
C73 C74 C75 119.5(9) . . ?
C75 C74 H74 120.3 . . ?
C70 C75 C74 120.6(9) . . ?
C70 C75 C76 124.9(9) . . ?
C74 C75 C76 114.4(9) . . ?
O10 C76 C75 119.2(9) . . ?
O11 C76 O10 123.6(9) . . ?
O11 C76 C75 117.1(9) . . ?
N9 C77 N10 111.5(8) . . ?
N9 C77 H77 124.3 . . ?
N10 C77 H77 124.3 . . ?
N10 C78 H78 127.7 . . ?
C79 C78 N10 104.7(9) . . ?
C79 C78 H78 127.7 . . ?
N9 C79 H79 125.2 . . ?
C78 C79 N9 109.5(9) . . ?
C78 C79 H79 125.2 . . ?
N10 C80 H80A 109.6 . . ?
N10 C80 H80B 109.6 . . ?
H80A C80 H80B 108.1 . . ?
C81 C80 N10 110.5(9) . . ?
C81 C80 H80A 109.6 . . ?
C81 C80 H80B 109.6 . . ?
C82 C81 C80 122.4(12) . . ?
C86 C81 C80 121.1(13) . . ?
C86 C81 C82 116.4(12) . . ?
C81 C82 H82 118.9 . . ?
C83 C82 C81 122.2(13) . . ?
C83 C82 H82 118.9 . . ?
C82 C83 H83 118.8 . . ?
C82 C83 C84 122.3(13) . . ?
C84 C83 H83 118.8 . . ?
C83 C84 C87 121.6(11) . . ?
C85 C84 C83 115.5(11) . . ?
C85 C84 C87 122.8(10) . . ?
C84 C85 H85 118.7 . . ?
C84 C85 C86 122.7(12) . . ?
C86 C85 H85 118.7 . . ?
C81 C86 C85 120.7(13) . . ?
C81 C86 H86 119.7 . . ?
C85 C86 H86 119.7 . . ?
C88 C87 C84 123.8(10) . . ?
C88 C87 C92 116.3(11) . . ?
C92 C87 C84 119.9(11) . . ?
C87 C88 H88 119.3 . . ?
C87 C88 C89 121.4(11) . . ?
C89 C88 H88 119.3 . . ?
C88 C89 H89 119.3 . . ?
C90 C89 C88 121.4(13) . . ?
C90 C89 H89 119.3 . . ?
C89 C90 C93 119.5(13) . . ?
C91 C90 C89 118.2(12) . . ?
C91 C90 C93 122.3(12) . . ?
C90 C91 H91 120.0 . . ?
C90 C91 C92 120.0(12) . . ?
C92 C91 H91 120.0 . . ?
C87 C92 C91 122.2(12) . . ?
C87 C92 H92 118.9 . . ?
C91 C92 H92 118.9 . . ?
N11 C93 C90 110.6(9) . . ?
N11 C93 H93A 109.5 . . ?
N11 C93 H93B 109.5 . . ?
C90 C93 H93A 109.5 . . ?
C90 C93 H93B 109.5 . . ?
H93A C93 H93B 108.1 . . ?
N11 C94 H94 123.7 . . ?
N12 C94 N11 112.6(8) . . ?
N12 C94 H94 123.7 . . ?
N12 C95 H95 124.9 . . ?
C96 C95 N12 110.2(10) . . ?
C96 C95 H95 124.9 . . ?
N11 C96 C95 107.3(10) . . ?
N11 C96 H96 126.3 . . ?
C95 C96 H96 126.3 . . ?
O13 C97 O14 126.5(9) . . ?
O13 C97 C98 117.3(9) . . ?
O14 C97 C98 116.1(8) . . ?
C64 C98 C97 124.0(8) . . ?
C64 C98 C99 118.3(9) . . ?
C99 C98 C97 117.6(8) . . ?
C98 C99 H99 119.2 . . ?
C100 C99 C98 121.6(9) . . ?
C100 C99 H99 119.2 . . ?
C62 C100 C99 121.2(9) . . ?
C62 C100 H100 119.4 . . ?
C99 C100 H100 119.4 . . ?
O15 C101 C72 116.1(9) . . ?
O16 C101 O15 128.1(9) . . ?
O16 C101 C72 115.8(9) . . ?
C65 C102 C69 123.2(11) . . ?
C65 C102 H102 118.4 . . ?
C69 C102 H102 118.4 . . ?
O17 C103 O18 126.2(11) . . ?
O17 C103 C67 116.3(9) . . ?
O18 C103 C67 117.5(8) . . ?
O19 C104 O20 127.2(9) . . ?
O19 C104 C32 116.9(9) . . ?
O20 C104 C32 115.9(8) . . ?
C25 C105 H105 118.9 . . ?
C29 C105 C25 122.1(12) . . ?
C29 C105 H105 118.9 . . ?
O21 C106 C27 115.1(9) . . ?
O22 C106 O21 124.0(10) . . ?
O22 C106 C27 120.9(10) . . ?

loop_
_geom_bond_atom_site_label_1
_geom_bond_atom_site_label_2
_geom_bond_distance
_geom_bond_site_symmetry_2
_geom_bond_publ_flag
Co1 O1 2.093(6) . ?
Co1 O10 2.144(7) 3_565 ?
Co1 O12 2.079(8) 3_565 ?
Co1 O14 2.064(6) 3_565 ?
Co1 O19 2.195(6) 1_545 ?
Co1 N4 2.072(9) . ?
Co2 O3 2.170(7) . ?
Co2 O4 2.107(8) . ?
Co2 O6 2.067(7) . ?
Co2 O9 2.204(7) . ?
Co2 O15 2.104(7) 1_545 ?
Co2 N5 2.068(12) . ?
Co3 O4 2.028(6) . ?
Co3 O5 2.048(7) . ?
Co3 O16 2.075(6) 1_545 ?
Co3 O22 2.103(7) 2_664 ?
Co3 N8 2.228(8) 1_554 ?
Co3 N12 2.112(7) 2_664 ?
Co4 O4 1.915(7) . ?
Co4 O7 1.950(7) . ?
Co4 O8 1.963(6) . ?
Co4 O21 1.971(6) 2_664 ?
Co5 O11 1.927(7) . ?
Co5 O12 1.952(6) . ?
Co5 O18 1.950(6) 4 ?
Co5 O20 1.975(6) 3_475 ?
Co6 O2 2.053(6) 3_465 ?
Co6 O12 2.039(6) . ?
Co6 O13 2.080(7) . ?
Co6 O17 2.183(7) 4 ?
Co6 N2 2.202(7) 3_466 ?
Co6 N9 2.107(7) . ?
O1 C21 1.256(10) . ?
O2 C21 1.253(11) . ?
O3 C36 1.223(11) . ?
O4 H4 0.9800 . ?
O5 C57 1.291(12) . ?
O6 C57 1.236(12) . ?
O7 C36 1.300(12) . ?
O8 C61 1.309(11) . ?
O9 C61 1.242(11) . ?
O10 C76 1.267(11) . ?
O11 C76 1.258(12) . ?
O13 C97 1.231(11) . ?
O14 C97 1.265(11) . ?
O15 C101 1.256(11) . ?
O16 C101 1.254(11) . ?
O17 C103 1.236(11) . ?
O18 C103 1.265(11) . ?
O19 C104 1.244(11) . ?
O20 C104 1.255(11) . ?
O21 C106 1.318(12) . ?
O22 C106 1.211(11) . ?
N1 C13 1.459(14) . ?
N1 C14 1.352(13) . ?
N1 C16 1.348(14) . ?
N2 C14 1.307(12) . ?
N2 C15 1.346(11) . ?
N3 C17 1.485(14) . ?
N3 C18 1.315(16) . ?
N3 C20 1.368(15) . ?
N4 C18 1.260(17) . ?
N4 C19 1.325(14) . ?
N5 C37 1.318(16) . ?
N5 C39 1.395(15) . ?
N6 C37 1.343(15) . ?
N6 C38 1.395(15) . ?
N6 C40 1.44(3) . ?
N6 C40A 1.50(2) . ?
N7 C53 1.50(3) . ?
N7 C54 1.27(4) . ?
N7 C56 1.29(4) . ?
N7A C53A 1.48(3) . ?
N7A C54A 1.35(3) . ?
N7A C56A 1.34(3) . ?
N8 C54 1.24(3) . ?
N8 C54A 1.37(2) . ?
N8 C55 1.31(3) . ?
N8 C55A 1.51(3) . ?
N9 C77 1.322(10) . ?
N9 C79 1.373(12) . ?
N10 C77 1.323(11) . ?
N10 C78 1.418(13) . ?
N10 C80 1.487(12) . ?
N11 C93 1.470(12) . ?
N11 C94 1.349(10) . ?
N11 C96 1.301(13) . ?
N12 C94 1.285(10) . ?
N12 C95 1.355(12) . ?
C1 C2 1.384(16) . ?
C1 C6 1.354(18) . ?
C1 C17 1.481(19) . ?
C2 H2 0.9300 . ?
C2 C3 1.368(16) . ?
C3 H3 0.9300 . ?
C3 C4 1.428(17) . ?
C4 C5 1.371(17) . ?
C4 C7 1.485(15) . ?
C5 H5 0.9300 . ?
C5 C6 1.400(17) . ?
C6 H6 0.9300 . ?
C7 C8 1.358(18) . ?
C7 C12 1.362(15) . ?
C8 H8 0.9300 . ?
C8 C9 1.41(2) . ?
C9 H9 0.9300 . ?
C9 C10 1.338(18) . ?
C10 C11 1.363(18) . ?
C10 C13 1.529(15) . ?
C11 H11 0.9300 . ?
C11 C12 1.396(15) . ?
C12 H12 0.9300 . ?
C13 H13A 0.9700 . ?
C13 H13B 0.9700 . ?
C14 H14 0.9300 . ?
C15 H15 0.9300 . ?
C15 C16 1.387(14) . ?
C16 H16 0.9300 . ?
C17 H17A 0.9700 . ?
C17 H17B 0.9700 . ?
C18 H18 0.9300 . ?
C19 H19 0.9300 . ?
C19 C20 1.381(16) . ?
C20 H20 0.9300 . ?
C21 C22 1.499(13) . ?
C22 C23 1.392(12) . ?
C22 C60 1.406(13) . ?
C23 H23 0.9300 . ?
C23 C24 1.379(12) . ?
C24 C25 1.491(12) . ?
C24 C58 1.418(13) . ?
C25 C26 1.383(13) . ?
C25 C105 1.389(12) . ?
C26 H26 0.9300 . ?
C26 C27 1.409(13) . ?
C27 C28 1.410(12) . ?
C27 C106 1.468(15) . ?
C28 H28 0.9300 . ?
C28 C29 1.392(13) . ?
C29 C30 1.494(12) . ?
C29 C105 1.388(13) . ?
C30 C31 1.395(13) . ?
C30 C35 1.418(13) . ?
C31 H31 0.9300 . ?
C31 C32 1.382(12) . ?
C32 C33 1.393(13) . ?
C32 C104 1.523(13) . ?
C33 H33 0.9300 . ?
C33 C34 1.369(13) . ?
C34 H34 0.9300 . ?
C34 C35 1.381(12) . ?
C35 C36 1.482(13) . ?
C37 H37 0.9300 . ?
C38 H38 0.9300 . ?
C38 C39 1.344(16) . ?
C39 H39 0.9300 . ?
C40 H40A 0.9700 . ?
C40 H40B 0.9700 . ?
C40 C41 1.52(5) . ?
C40A H40C 0.9700 . ?
C40A H40D 0.9700 . ?
C40A C41A 1.56(4) . ?
C41 C42 1.38(4) . ?
C41 C46 1.38(4) . ?
C41A C42A 1.30(4) . ?
C41A C46A 1.41(4) . ?
C42 H42 0.9300 . ?
C42 C43 1.21(5) . ?
C42A H42A 0.9300 . ?
C42A C43A 1.53(5) . ?
C43 H43 0.9300 . ?
C43 C44 1.37(4) . ?
C43A H43A 0.9300 . ?
C43A C44A 1.31(4) . ?
C44 C45 1.33(5) . ?
C44 C47 1.60(6) . ?
C44A C45A 1.45(4) . ?
C44A C47A 1.45(5) . ?
C45 H45 0.9300 . ?
C45 C46 1.61(5) . ?
C45A H45A 0.9300 . ?
C45A C46A 1.17(4) . ?
C46 H46 0.9300 . ?
C46A H46A 0.9300 . ?
C47 C48 1.37(4) . ?
C47 C52 1.44(4) . ?
C47A C48A 1.40(4) . ?
C47A C52A 1.55(4) . ?
C48 H48 0.9300 . ?
C48 C49 1.30(4) . ?
C48A H48A 0.9300 . ?
C48A C49A 1.41(4) . ?
C49 H49 0.9300 . ?
C49 C50 1.47(4) . ?
C49A H49A 0.9300 . ?
C49A C50A 1.47(4) . ?
C50 C51 1.33(4) . ?
C50 C53 1.52(4) . ?
C50A C51A 1.35(4) . ?
C50A C53A 1.49(4) . ?
C51 H51 0.9300 . ?
C51 C52 1.45(5) . ?
C51A H51A 0.9300 . ?
C51A C52A 1.39(4) . ?
C52 H52 0.9300 . ?
C52A H52A 0.9300 . ?
C53 H53A 0.9700 . ?
C53 H53B 0.9700 . ?
C53A H53C 0.9700 . ?
C53A H53D 0.9700 . ?
C54 H54 0.9300 . ?
C54A H54A 0.9300 . ?
C55 H55 0.9300 . ?
C55 C56 1.33(4) . ?
C55A H55A 0.9300 . ?
C55A C56A 1.39(4) . ?
C56 H56 0.9300 . ?
C56A H56A 0.9300 . ?
C57 C58 1.501(13) . ?
C58 C59 1.365(12) . ?
C59 H59 0.9300 . ?
C59 C60 1.377(13) . ?
C60 H60 0.9300 . ?
C61 C62 1.495(13) . ?
C62 C63 1.400(13) . ?
C62 C100 1.359(14) . ?
C63 H63 0.9300 . ?
C63 C64 1.390(12) . ?
C64 C65 1.469(13) . ?
C64 C98 1.414(13) . ?
C65 C66 1.411(13) . ?
C65 C102 1.387(12) . ?
C66 H66 0.9300 . ?
C66 C67 1.354(12) . ?
C67 C68 1.368(12) . ?
C67 C103 1.529(16) . ?
C68 H68 0.9300 . ?
C68 C69 1.406(14) . ?
C69 C70 1.465(13) . ?
C69 C102 1.387(12) . ?
C70 C71 1.396(12) . ?
C70 C75 1.390(13) . ?
C71 H71 0.9300 . ?
C71 C72 1.375(13) . ?
C72 C73 1.377(14) . ?
C72 C101 1.509(13) . ?
C73 H73 0.9300 . ?
C73 C74 1.379(13) . ?
C74 H74 0.9300 . ?
C74 C75 1.419(13) . ?
C75 C76 1.507(13) . ?
C77 H77 0.9300 . ?
C78 H78 0.9300 . ?
C78 C79 1.367(14) . ?
C79 H79 0.9300 . ?
C80 H80A 0.9700 . ?
C80 H80B 0.9700 . ?
C80 C81 1.478(16) . ?
C81 C82 1.426(17) . ?
C81 C86 1.389(15) . ?
C82 H82 0.9300 . ?
C82 C83 1.330(16) . ?
C83 H83 0.9300 . ?
C83 C84 1.433(15) . ?
C84 C85 1.378(15) . ?
C84 C87 1.472(14) . ?
C85 H85 0.9300 . ?
C85 C86 1.405(15) . ?
C86 H86 0.9300 . ?
C87 C88 1.360(15) . ?
C87 C92 1.389(15) . ?
C88 H88 0.9300 . ?
C88 C89 1.398(17) . ?
C89 H89 0.9300 . ?
C89 C90 1.381(16) . ?
C90 C91 1.342(15) . ?
C90 C93 1.515(16) . ?
C91 H91 0.9300 . ?
C91 C92 1.415(16) . ?
C92 H92 0.9300 . ?
C93 H93A 0.9700 . ?
C93 H93B 0.9700 . ?
C94 H94 0.9300 . ?
C95 H95 0.9300 . ?
C95 C96 1.338(15) . ?
C96 H96 0.9300 . ?
C97 C98 1.513(13) . ?
C98 C99 1.414(12) . ?
C99 H99 0.9300 . ?
C99 C100 1.369(13) . ?
C100 H100 0.9300 . ?
C102 H102 0.9300 . ?
C105 H105 0.9300 . ?

loop_
_geom_torsion_atom_site_label_1
_geom_torsion_atom_site_label_2
_geom_torsion_atom_site_label_3
_geom_torsion_atom_site_label_4
_geom_torsion
_geom_torsion_site_symmetry_1
_geom_torsion_site_symmetry_2
_geom_torsion_site_symmetry_3
_geom_torsion_site_symmetry_4
_geom_torsion_publ_flag
Co1 O1 C21 O2 -5.7(14) . . . . ?
Co1 O1 C21 C22 177.3(6) . . . . ?
Co1 O10 C76 O11 -17.1(18) 3_465 . . . ?
Co1 O10 C76 C75 165.8(7) 3_465 . . . ?
Co1 O14 C97 O13 13.6(15) 3_465 . . . ?
Co1 O14 C97 C98 -169.0(6) 3_465 . . . ?
Co1 O19 C104 O20 1.3(18) 1_565 . . . ?
Co1 O19 C104 C32 179.9(7) 1_565 . . . ?
Co1 N4 C18 N3 178.8(8) . . . . ?
Co1 N4 C19 C20 -179.3(9) . . . . ?
Co2 O3 C36 O7 16.1(17) . . . . ?
Co2 O3 C36 C35 -166.0(7) . . . . ?
Co2 O6 C57 O5 -10.5(17) . . . . ?
Co2 O6 C57 C58 171.2(6) . . . . ?
Co2 O9 C61 O8 -2.8(17) . . . . ?
Co2 O9 C61 C62 -179.6(7) . . . . ?
Co2 O15 C101 O16 -8.0(16) 1_565 . . . ?
Co2 O15 C101 C72 173.3(6) 1_565 . . . ?
Co2 N5 C37 N6 179.0(7) . . . . ?
Co2 N5 C39 C38 -179.1(7) . . . . ?
Co3 O5 C57 O6 -30.8(15) . . . . ?
Co3 O5 C57 C58 147.5(7) . . . . ?
Co3 O16 C101 O15 -33.5(16) 1_565 . . . ?
Co3 O16 C101 C72 145.2(7) 1_565 . . . ?
Co3 O22 C106 O21 37(2) 2_665 . . . ?
Co3 O22 C106 C27 -140.5(11) 2_665 . . . ?
Co3 N8 C54 N7 178.2(16) 1_556 . . . ?
Co3 N8 C54A N7A -175.0(12) 1_556 . . . ?
Co3 N8 C55 C56 -169.3(19) 1_556 . . . ?
Co3 N8 C55A C56A 175.3(12) 1_556 . . . ?
Co3 N12 C94 N11 -175.0(6) 2_665 . . . ?
Co3 N12 C95 C96 174.4(7) 2_665 . . . ?
Co4 O7 C36 O3 14.2(15) . . . . ?
Co4 O7 C36 C35 -163.8(6) . . . . ?
Co4 O8 C61 O9 9.1(15) . . . . ?
Co4 O8 C61 C62 -174.1(7) . . . . ?
Co4 O21 C106 O22 7.2(16) 2_665 . . . ?
Co4 O21 C106 C27 -175.7(8) 2_665 . . . ?
Co5 O11 C76 O10 -12.9(15) . . . . ?
Co5 O11 C76 C75 164.3(6) . . . . ?
Co5 O18 C103 O17 7.2(16) 4_554 . . . ?
Co5 O18 C103 C67 -170.8(8) 4_554 . . . ?
Co5 O20 C104 O19 6.5(15) 3_575 . . . ?
Co5 O20 C104 C32 -172.1(6) 3_575 . . . ?
Co6 O2 C21 O1 -37.8(15) 3_565 . . . ?
Co6 O2 C21 C22 139.3(7) 3_565 . . . ?
Co6 O13 C97 O14 30.9(15) . . . . ?
Co6 O13 C97 C98 -146.5(6) . . . . ?
Co6 O17 C103 O18 41(2) 4_554 . . . ?
Co6 O17 C103 C67 -140.7(9) 4_554 . . . ?
Co6 N2 C14 N1 176.0(7) 3_564 . . . ?
Co6 N2 C15 C16 -176.9(7) 3_564 . . . ?
Co6 N9 C77 N10 169.0(6) . . . . ?
Co6 N9 C79 C78 -167.5(8) . . . . ?
O1 C21 C22 C23 174.2(9) . . . . ?
O1 C21 C22 C60 -4.0(15) . . . . ?
O2 C21 C22 C23 -3.1(13) . . . . ?
O2 C21 C22 C60 178.7(9) . . . . ?
O5 C57 C58 C24 149.6(9) . . . . ?
O5 C57 C58 C59 -32.1(14) . . . . ?
O6 C57 C58 C24 -31.9(14) . . . . ?
O6 C57 C58 C59 146.4(10) . . . . ?
O8 C61 C62 C63 -14.2(14) . . . . ?
O8 C61 C62 C100 168.8(10) . . . . ?
O9 C61 C62 C63 162.9(9) . . . . ?
O9 C61 C62 C100 -14.1(15) . . . . ?
O13 C97 C98 C64 -145.1(10) . . . . ?
O13 C97 C98 C99 37.8(13) . . . . ?
O14 C97 C98 C64 37.2(13) . . . . ?
O14 C97 C98 C99 -139.9(9) . . . . ?
N2 C15 C16 N1 1.2(14) . . . . ?
N4 C19 C20 N3 0.1(18) . . . . ?
N6 C38 C39 N5 -1.0(13) . . . . ?
N6 C40 C41 C42 96(4) . . . . ?
N6 C40 C41 C46 -72(4) . . . . ?
N6 C40A C41A C42A 68(3) . . . . ?
N6 C40A C41A C46A -112(3) . . . . ?
N8 C55 C56 N7 1(4) . . . . ?
N8 C55A C56A N7A -12(2) . . . . ?
N10 C78 C79 N9 0.2(13) . . . . ?
N10 C80 C81 C82 115.3(12) . . . . ?
N10 C80 C81 C86 -61.0(15) . . . . ?
N12 C95 C96 N11 0.4(14) . . . . ?
C1 C2 C3 C4 -0.4(18) . . . . ?
C2 C1 C6 C5 -4(2) . . . . ?
C2 C1 C17 N3 90.0(16) . . . . ?
C2 C3 C4 C5 0.6(17) . . . . ?
C2 C3 C4 C7 -174.3(10) . . . . ?
C3 C4 C5 C6 -2.3(17) . . . . ?
C3 C4 C7 C8 146.5(14) . . . . ?
C3 C4 C7 C12 -33.3(16) . . . . ?
C4 C5 C6 C1 3.9(19) . . . . ?
C4 C7 C8 C9 -177.0(15) . . . . ?
C4 C7 C12 C11 175.0(11) . . . . ?
C5 C4 C7 C8 -28.0(19) . . . . ?
C5 C4 C7 C12 152.2(12) . . . . ?
C6 C1 C2 C3 2(2) . . . . ?
C6 C1 C17 N3 -90.5(16) . . . . ?
C7 C4 C5 C6 172.3(12) . . . . ?
C7 C8 C9 C10 0(3) . . . . ?
C8 C7 C12 C11 -4.8(19) . . . . ?
C8 C9 C10 C11 0(2) . . . . ?
C8 C9 C10 C13 179.1(15) . . . . ?
C9 C10 C11 C12 -2(2) . . . . ?
C9 C10 C13 N1 -49.1(19) . . . . ?
C10 C11 C12 C7 4.3(18) . . . . ?
C11 C10 C13 N1 130.3(13) . . . . ?
C12 C7 C8 C9 3(2) . . . . ?
C13 N1 C14 N2 -171.8(12) . . . . ?
C13 N1 C16 C15 172.0(12) . . . . ?
C13 C10 C11 C12 179.0(11) . . . . ?
C14 N1 C13 C10 -38(2) . . . . ?
C14 N1 C16 C15 -1.4(14) . . . . ?
C14 N2 C15 C16 -0.4(14) . . . . ?
C15 N2 C14 N1 -0.5(15) . . . . ?
C16 N1 C13 C10 150.5(13) . . . . ?
C16 N1 C14 N2 1.3(15) . . . . ?
C17 N3 C18 N4 -178.3(12) . . . . ?
C17 N3 C20 C19 178.7(13) . . . . ?
C17 C1 C2 C3 -178.5(12) . . . . ?
C17 C1 C6 C5 176.8(12) . . . . ?
C18 N3 C17 C1 -146.4(13) . . . . ?
C18 N3 C20 C19 -0.5(16) . . . . ?
C18 N4 C19 C20 0.3(16) . . . . ?
C19 N4 C18 N3 -0.7(15) . . . . ?
C20 N3 C17 C1 34.7(19) . . . . ?
C20 N3 C18 N4 0.8(16) . . . . ?
C21 C22 C23 C24 -176.8(9) . . . . ?
C21 C22 C60 C59 177.9(10) . . . . ?
C22 C23 C24 C25 -174.6(9) . . . . ?
C22 C23 C24 C58 -1.7(15) . . . . ?
C23 C22 C60 C59 -0.3(16) . . . . ?
C23 C24 C25 C26 -46.7(13) . . . . ?
C23 C24 C25 C105 123.5(11) . . . . ?
C23 C24 C58 C57 179.0(9) . . . . ?
C23 C24 C58 C59 0.7(14) . . . . ?
C24 C25 C26 C27 171.4(10) . . . . ?
C24 C25 C105 C29 -171.2(9) . . . . ?
C24 C58 C59 C60 0.4(16) . . . . ?
C25 C24 C58 C57 -8.8(15) . . . . ?
C25 C24 C58 C59 172.9(9) . . . . ?
C25 C26 C27 C28 0.9(18) . . . . ?
C25 C26 C27 C106 179.1(11) . . . . ?
C26 C25 C105 C29 -0.9(19) . . . . ?
C26 C27 C28 C29 -2.7(18) . . . . ?
C26 C27 C106 O21 12.0(18) . . . . ?
C26 C27 C106 O22 -170.7(11) . . . . ?
C27 C28 C29 C30 -171.9(10) . . . . ?
C27 C28 C29 C105 2.7(16) . . . . ?
C28 C27 C106 O21 -169.8(10) . . . . ?
C28 C27 C106 O22 7.5(18) . . . . ?
C28 C29 C30 C31 43.4(13) . . . . ?
C28 C29 C30 C35 -144.1(10) . . . . ?
C28 C29 C105 C25 -0.8(19) . . . . ?
C29 C30 C31 C32 172.4(9) . . . . ?
C29 C30 C35 C34 -168.3(9) . . . . ?
C29 C30 C35 C36 14.2(16) . . . . ?
C30 C29 C105 C25 173.7(9) . . . . ?
C30 C31 C32 C33 -3.9(15) . . . . ?
C30 C31 C32 C104 -178.1(9) . . . . ?
C30 C35 C36 O3 31.9(15) . . . . ?
C30 C35 C36 O7 -150.0(10) . . . . ?
C31 C30 C35 C34 4.1(14) . . . . ?
C31 C30 C35 C36 -173.3(9) . . . . ?
C31 C32 C33 C34 4.5(16) . . . . ?
C31 C32 C104 O19 166.3(9) . . . . ?
C31 C32 C104 O20 -15.0(14) . . . . ?
C32 C33 C34 C35 -0.8(18) . . . . ?
C33 C32 C104 O19 -7.9(14) . . . . ?
C33 C32 C104 O20 170.8(10) . . . . ?
C33 C34 C35 C30 -3.5(16) . . . . ?
C33 C34 C35 C36 174.0(10) . . . . ?
C34 C35 C36 O3 -145.5(10) . . . . ?
C34 C35 C36 O7 32.6(14) . . . . ?
C35 C30 C31 C32 -0.4(15) . . . . ?
C37 N5 C39 C38 1.7(12) . . . . ?
C37 N6 C38 C39 -0.2(14) . . . . ?
C37 N6 C40 C41 -171.5(17) . . . . ?
C37 N6 C40A C41A -172.0(17) . . . . ?
C38 N6 C37 N5 1.4(14) . . . . ?
C38 N6 C40 C41 -14(3) . . . . ?
C38 N6 C40A C41A 31(3) . . . . ?
C39 N5 C37 N6 -1.9(12) . . . . ?
C40 N6 C37 N5 163.5(16) . . . . ?
C40 N6 C38 C39 -160.9(19) . . . . ?
C40 C41 C42 C43 -172(4) . . . . ?
C40 C41 C46 C45 169(3) . . . . ?
C40A N6 C37 N5 -158.8(16) . . . . ?
C40A N6 C38 C39 161.0(16) . . . . ?
C40A C41A C42A C43A -178(3) . . . . ?
C40A C41A C46A C45A -178(3) . . . . ?
C41 C42 C43 C44 0(7) . . . . ?
C41A C42A C43A C44A -2(5) . . . . ?
C42 C41 C46 C45 0(5) . . . . ?
C42 C43 C44 C45 6(7) . . . . ?
C42 C43 C44 C47 -175(4) . . . . ?
C42A C41A C46A C45A 3(5) . . . . ?
C42A C43A C44A C45A -2(5) . . . . ?
C42A C43A C44A C47A -178(3) . . . . ?
C43 C44 C45 C46 -8(6) . . . . ?
C43 C44 C47 C48 -28(6) . . . . ?
C43 C44 C47 C52 146(4) . . . . ?
C43A C44A C45A C46A 8(6) . . . . ?
C43A C44A C47A C48A -17(6) . . . . ?
C43A C44A C47A C52A 162(4) . . . . ?
C44 C45 C46 C41 5(5) . . . . ?
C44 C47 C48 C49 173(4) . . . . ?
C44 C47 C52 C51 -176(3) . . . . ?
C44A C45A C46A C41A -8(6) . . . . ?
C44A C47A C48A C49A 172(3) . . . . ?
C44A C47A C52A C51A -174(3) . . . . ?
C45 C44 C47 C48 150(4) . . . . ?
C45 C44 C47 C52 -35(6) . . . . ?
C45A C44A C47A C48A 168(3) . . . . ?
C45A C44A C47A C52A -14(5) . . . . ?
C46 C41 C42 C43 -3(7) . . . . ?
C46A C41A C42A C43A 2(5) . . . . ?
C47 C44 C45 C46 173(4) . . . . ?
C47 C48 C49 C50 3(6) . . . . ?
C47A C44A C45A C46A -177(4) . . . . ?
C47A C48A C49A C50A 5(5) . . . . ?
C48 C47 C52 C51 -1(5) . . . . ?
C48 C49 C50 C51 -4(5) . . . . ?
C48 C49 C50 C53 177(3) . . . . ?
C48A C47A C52A C51A 5(4) . . . . ?
C48A C49A C50A C51A -3(4) . . . . ?
C48A C49A C50A C53A 179(3) . . . . ?
C49 C50 C51 C52 1(5) . . . . ?
C49 C50 C53 N7 120(3) . . . . ?
C49A C50A C51A C52A 3(5) . . . . ?
C49A C50A C53A N7A 78(3) . . . . ?
C50 C51 C52 C47 1(5) . . . . ?
C50A C51A C52A C47A -4(4) . . . . ?
C51 C50 C53 N7 -59(4) . . . . ?
C51A C50A C53A N7A -100(3) . . . . ?
C52 C47 C48 C49 -1(6) . . . . ?
C52A C47A C48A C49A -6(5) . . . . ?
C53 N7 C54 N8 173(2) . . . . ?
C53 N7 C56 C55 178(3) . . . . ?
C53 C50 C51 C52 -180(3) . . . . ?
C53A N7A C54A N8 177(2) . . . . ?
C53A N7A C56A C55A -164(2) . . . . ?
C53A C50A C51A C52A -179(3) . . . . ?
C54 N7 C53 C50 -31(5) . . . . ?
C54 N7 C56 C55 12(3) . . . . ?
C54 N8 C55 C56 -13(3) . . . . ?
C54A N7A C53A C50A 14(4) . . . . ?
C54A N7A C56A C55A -2(3) . . . . ?
C54A N8 C55A C56A 21(2) . . . . ?
C55 N8 C54 N7 21(3) . . . . ?
C55A N8 C54A N7A -24(2) . . . . ?
C56 N7 C53 C50 166(3) . . . . ?
C56 N7 C54 N8 -23(4) . . . . ?
C56A N7A C53A C50A 172(3) . . . . ?
C56A N7A C54A N8 17(3) . . . . ?
C57 C58 C59 C60 -177.9(10) . . . . ?
C58 C24 C25 C26 140.9(10) . . . . ?
C58 C24 C25 C105 -48.8(15) . . . . ?
C58 C59 C60 C22 -0.6(17) . . . . ?
C60 C22 C23 C24 1.5(15) . . . . ?
C61 C62 C63 C64 -177.8(9) . . . . ?
C61 C62 C100 C99 179.3(9) . . . . ?
C62 C63 C64 C65 173.4(9) . . . . ?
C62 C63 C64 C98 -0.2(15) . . . . ?
C63 C62 C100 C99 2.2(15) . . . . ?
C63 C64 C65 C66 44.4(14) . . . . ?
C63 C64 C65 C102 -126.5(11) . . . . ?
C63 C64 C98 C97 -177.5(9) . . . . ?
C63 C64 C98 C99 -0.4(14) . . . . ?
C64 C65 C66 C67 -172.7(10) . . . . ?
C64 C65 C102 C69 172.6(9) . . . . ?
C64 C98 C99 C100 2.0(15) . . . . ?
C65 C64 C98 C97 9.1(15) . . . . ?
C65 C64 C98 C99 -173.8(9) . . . . ?
C65 C66 C67 C68 1.2(19) . . . . ?
C65 C66 C67 C103 178.1(10) . . . . ?
C66 C65 C102 C69 1.5(19) . . . . ?
C66 C67 C68 C69 -1.0(19) . . . . ?
C66 C67 C103 O17 16.7(18) . . . . ?
C66 C67 C103 O18 -165.0(10) . . . . ?
C67 C68 C69 C70 171.1(10) . . . . ?
C67 C68 C69 C102 1.0(16) . . . . ?
C68 C67 C103 O17 -166.3(11) . . . . ?
C68 C67 C103 O18 12.0(17) . . . . ?
C68 C69 C70 C71 -39.8(14) . . . . ?
C68 C69 C70 C75 141.9(10) . . . . ?
C68 C69 C102 C65 -1.2(19) . . . . ?
C69 C70 C71 C72 -175.1(9) . . . . ?
C69 C70 C75 C74 173.0(9) . . . . ?
C69 C70 C75 C76 -8.0(16) . . . . ?
C70 C69 C102 C65 -171.4(9) . . . . ?
C70 C71 C72 C73 -1.9(15) . . . . ?
C70 C71 C72 C101 -177.3(9) . . . . ?
C70 C75 C76 O10 -30.4(15) . . . . ?
C70 C75 C76 O11 152.3(10) . . . . ?
C71 C70 C75 C74 -5.2(14) . . . . ?
C71 C70 C75 C76 173.8(9) . . . . ?
C71 C72 C73 C74 2.6(16) . . . . ?
C71 C72 C101 O15 173.5(9) . . . . ?
C71 C72 C101 O16 -5.4(14) . . . . ?
C72 C73 C74 C75 -4.6(16) . . . . ?
C73 C72 C101 O15 -1.6(15) . . . . ?
C73 C72 C101 O16 179.5(9) . . . . ?
C73 C74 C75 C70 6.1(15) . . . . ?
C73 C74 C75 C76 -173.0(9) . . . . ?
C74 C75 C76 O10 148.6(9) . . . . ?
C74 C75 C76 O11 -28.7(14) . . . . ?
C75 C70 C71 C72 3.3(14) . . . . ?
C77 N9 C79 C78 -0.1(12) . . . . ?
C77 N10 C78 C79 -0.3(13) . . . . ?
C77 N10 C80 C81 -27.2(16) . . . . ?
C78 N10 C77 N9 0.3(12) . . . . ?
C78 N10 C80 C81 158.5(11) . . . . ?
C79 N9 C77 N10 -0.2(11) . . . . ?
C80 N10 C77 N9 -174.8(9) . . . . ?
C80 N10 C78 C79 175.0(10) . . . . ?
C80 C81 C82 C83 179.2(12) . . . . ?
C80 C81 C86 C85 178.2(11) . . . . ?
C81 C82 C83 C84 3(2) . . . . ?
C82 C81 C86 C85 1.7(17) . . . . ?
C82 C83 C84 C85 0.1(19) . . . . ?
C82 C83 C84 C87 178.9(11) . . . . ?
C83 C84 C85 C86 -2.8(18) . . . . ?
C83 C84 C87 C88 -15.0(17) . . . . ?
C83 C84 C87 C92 165.3(12) . . . . ?
C84 C85 C86 C81 1.8(19) . . . . ?
C84 C87 C88 C89 176.4(12) . . . . ?
C84 C87 C92 C91 -177.6(11) . . . . ?
C85 C84 C87 C88 163.7(12) . . . . ?
C85 C84 C87 C92 -16.0(17) . . . . ?
C86 C81 C82 C83 -4.3(18) . . . . ?
C87 C84 C85 C86 178.5(11) . . . . ?
C87 C88 C89 C90 0(2) . . . . ?
C88 C87 C92 C91 2.7(18) . . . . ?
C88 C89 C90 C91 5(2) . . . . ?
C88 C89 C90 C93 -176.3(12) . . . . ?
C89 C90 C91 C92 -6.3(18) . . . . ?
C89 C90 C93 N11 80.0(13) . . . . ?
C90 C91 C92 C87 2.5(19) . . . . ?
C91 C90 C93 N11 -101.5(12) . . . . ?
C92 C87 C88 C89 -3.9(19) . . . . ?
C93 N11 C94 N12 173.5(9) . . . . ?
C93 N11 C96 C95 -173.7(10) . . . . ?
C93 C90 C91 C92 175.2(10) . . . . ?
C94 N11 C93 C90 34.2(15) . . . . ?
C94 N11 C96 C95 -0.4(13) . . . . ?
C94 N12 C95 C96 -0.2(12) . . . . ?
C95 N12 C94 N11 -0.1(11) . . . . ?
C96 N11 C93 C90 -153.9(12) . . . . ?
C96 N11 C94 N12 0.3(12) . . . . ?
C97 C98 C99 C100 179.2(9) . . . . ?
C98 C64 C65 C66 -142.4(10) . . . . ?
C98 C64 C65 C102 46.8(15) . . . . ?
C98 C99 C100 C62 -2.9(16) . . . . ?
C100 C62 C63 C64 -0.7(15) . . . . ?
C101 C72 C73 C74 177.8(9) . . . . ?
C102 C65 C66 C67 -1.4(16) . . . . ?
C102 C69 C70 C71 129.8(11) . . . . ?
C102 C69 C70 C75 -48.4(15) . . . . ?
C103 C67 C68 C69 -177.9(10) . . . . ?
C104 C32 C33 C34 178.9(10) . . . . ?
C105 C25 C26 C27 0.8(17) . . . . ?
C105 C29 C30 C31 -131.0(11) . . . . ?
C105 C29 C30 C35 41.5(15) . . . . ?
C106 C27 C28 C29 179.0(11) . . . . ?

loop_
_twin_individual_id
_twin_individual_mass_fraction_refined
1 0.73(2)
2 0.27(2)
